data_4126001
loop_
_publ_author_name
'Yang, Jingjing'
'Zhang, Yue-Biao'
'Liu, Qi'
'Trickett, Christopher A.'
'Guti\'errez-Puebla, Enrique'
'Monge, M \'Angeles'
'Cong, Hengjiang'
'Aldossary, Abdulrahman'
'Deng, Hexiang'
'Yaghi, Omar M.'

_publ_section_title
;
 Principles of Designing Extra-Large Pore Openings and Cages in Zeolitic
 Imidazolate Frameworks.
;
_journal_issue 18
_journal_name_full 'Journal of the American Chemical Society'
_journal_page_first 6448
_journal_page_last 6455
_journal_paper_doi 10.1021/jacs.7b02272
_journal_volume 139
_journal_year 2017
_chemical_formula_moiety 'C195 H74 Br13 N52 Zn13'
_chemical_formula_sum 'C195 H77 Br13 N52 Zn13'
_chemical_formula_weight 5036.72
_chemical_name_common ZIF-516
_space_group_crystal_system tetragonal
_space_group_IT_number 96
_space_group_name_Hall 'P 4nw 2abw'
_space_group_name_H-M_alt 'P 43 21 2'
_symmetry_space_group_name_Hall 'P 4nw 2abw'
_symmetry_space_group_name_H-M 'P 43 21 2'
_atom_sites_solution_hydrogens geom
_atom_sites_solution_primary 'intrinsic phasing'
_atom_sites_solution_secondary 'rigid body and difmap'
_audit_creation_date 2016-10-18
_audit_creation_method
;
Olex2 1.2
(compiled 2016.09.09 svn.r3337 for OlexSys, GUI svn.r5227)
;
_cell_angle_alpha 90
_cell_angle_beta 90
_cell_angle_gamma 90
_cell_formula_units_Z 8
_cell_length_a 29.157(3)
_cell_length_b 29.157(3)
_cell_length_c 69.955(9)
_cell_measurement_reflns_used 9894
_cell_measurement_temperature 100(2)
_cell_measurement_theta_max 16.863
_cell_measurement_theta_min 2.222
_cell_volume 59471(12)
_computing_cell_refinement 'SAINT V8.34A Bruker-AXS, Madison WI'
_computing_data_collection 'Bruker APEX2 Bruker-AXS, Madison WI'
_computing_data_reduction 'SAINT V8.34A Bruker-AXS, Madison WI'
_computing_molecular_graphics
;
Bruker SHELXTL Bruker-AXS, Madison WI
O. V. Dolomanov, L. J. Bourhis, R. J. Gildea, J. A. K. Howard and H. Puschmann,
OLEX2: a complete structure solution, refinement and analysis program.
J. Appl. Cryst. (2009). 42, 339-341.
and local programs
;
_computing_publication_material 'Bruker SHELXTL Bruker-AXS, Madison WI'
_computing_structure_refinement 'XL (Sheldrick, 2008)'
_computing_structure_solution 'SHELXT 2014/4 Bruker-AXS, Madison WI'
_diffrn_ambient_temperature 100(2)
_diffrn_detector_area_resol_mean 10.42
_diffrn_measured_fraction_theta_full 0.995
_diffrn_measured_fraction_theta_max 0.995
_diffrn_measurement_device_type 'Bruker D8 with PHOTON 100 detector'
_diffrn_measurement_method '\f and \w shutterless scans'
_diffrn_radiation_monochromator 'silicon 111'
_diffrn_radiation_type synchrotron
_diffrn_radiation_wavelength 0.7749
_diffrn_reflns_av_R_equivalents 0.1308
_diffrn_reflns_av_unetI/netI 0.0730
_diffrn_reflns_Laue_measured_fraction_full 0.995
_diffrn_reflns_Laue_measured_fraction_max 0.995
_diffrn_reflns_limit_h_max 21
_diffrn_reflns_limit_h_min -21
_diffrn_reflns_limit_k_max 21
_diffrn_reflns_limit_k_min -21
_diffrn_reflns_limit_l_max 52
_diffrn_reflns_limit_l_min -52
_diffrn_reflns_number 94423
_diffrn_reflns_point_group_measured_fraction_full 0.996
_diffrn_reflns_point_group_measured_fraction_max 0.996
_diffrn_reflns_theta_full 16.950
_diffrn_reflns_theta_max 16.950
_diffrn_reflns_theta_min 1.951
_diffrn_source
;
Advanced Light Source, station 11.3.1
;
_exptl_absorpt_coefficient_mu 3.529
_exptl_absorpt_correction_T_max 0.7441
_exptl_absorpt_correction_T_min 0.3970
_exptl_absorpt_correction_type multi-scan
_exptl_absorpt_process_details
;
SADABS-2014/5 (Bruker,2014/5) was used for absorption correction.
wR2(int) was 0.1263 before and 0.0879 after correction.
The Ratio of minimum to maximum transmission is 0.5335.
The \l/2 correction factor is Not present.
;
_exptl_crystal_colour Colorless
_exptl_crystal_density_diffrn 1.125
_exptl_crystal_description Block
_exptl_crystal_F_000 19648
_exptl_crystal_size_max 0.08
_exptl_crystal_size_mid 0.04
_exptl_crystal_size_min 0.04
_refine_diff_density_max 0.610
_refine_diff_density_min -0.646
_refine_diff_density_rms 0.078
_refine_ls_abs_structure_details
;
 Flack x determined using 3971 quotients [(I+)-(I-)]/[(I+)+(I-)]
 (Parsons, Flack and Wagner, Acta Cryst. B69 (2013) 249-259).
;
_refine_ls_abs_structure_Flack 0.498(6)
_refine_ls_extinction_method none
_refine_ls_goodness_of_fit_ref 1.047
_refine_ls_hydrogen_treatment constr
_refine_ls_matrix_type full
_refine_ls_number_parameters 609
_refine_ls_number_reflns 13193
_refine_ls_number_restraints 271
_refine_ls_restrained_S_all 7.871
_refine_ls_R_factor_all 0.1191
_refine_ls_R_factor_gt 0.0972
_refine_ls_shift/su_max 0.001
_refine_ls_shift/su_mean 0.000
_refine_ls_structure_factor_coef Fsqd
_refine_ls_weighting_details 'w=1/[\s^2^(Fo^2^)+(0.1586P)^2^+344.1839P] where P=(Fo^2^+2Fc^2^)/3'
_refine_ls_weighting_scheme calc
_refine_ls_wR_factor_gt 0.2523
_refine_ls_wR_factor_ref 0.2730
_reflns_Friedel_coverage 0.776
_reflns_Friedel_fraction_full 0.997
_reflns_Friedel_fraction_max 0.997
_reflns_number_gt 10439
_reflns_number_total 13193
_reflns_threshold_expression 'I > 2\s(I)'
_cod_data_source_file ja7b02272_si_013.cif
_cod_data_source_block ZIF-516
_cod_depositor_comments 'Adding full bibliography for 4125998--4126004.cif.'
_cod_original_cell_volume 59470(15)
_cod_database_code 4126001
_shelxl_version_number 2014/6
_shelx_space_group_comment
;
The symmetry employed for this shelxl refinement is uniquely defined
by the following loop, which should always be used as a source of
symmetry information in preference to the above space-group names.
They are only intended as comments.
;
_shelx_estimated_absorpt_t_max 0.872
_shelx_estimated_absorpt_t_min 0.766
_olex2_refinement_description
;
1. Fixed Uiso
 At 1.2 times of:
  All C(H) groups
2. Restrained distances
 C78-C337
 2 with sigma of 0.02
3. Uiso/Uaniso restraints and constraints
C161 \\sim C160 \\sim C165 \\sim C164 \\sim C163 \\sim C162 \\sim C318 \\sim
Br1E \\sim Br1F \\sim C319: within 2A with sigma of 0.04 and sigma for terminal
atoms of 0.08
Br1J \\sim Br1I \\sim C328 \\sim C329 \\sim C237 \\sim C236 \\sim C235 \\sim
C230 \\sim C234 \\sim C238 \\sim N232 \\sim C233 \\sim N231: within 2A with
sigma of 0.04 and sigma for terminal atoms of 0.08
N128 \\sim C129 \\sim N127 \\sim C131 \\sim C130 \\sim C135 \\sim C134 \\sim
C133 \\sim C132 \\sim C298 \\sim Br16 \\sim C299 \\sim Br17: within 2A with
sigma of 0.04 and sigma for terminal atoms of 0.08
C82 \\sim C85 \\sim C86 \\sim C87 \\sim C88 \\sim C84 \\sim C343 \\sim Br1P
\\sim C291 \\sim Br80: within 2A with sigma of 0.04 and sigma for terminal
atoms of 0.08
C106 \\sim C105 \\sim C287 \\sim Br12 \\sim Br9 \\sim C286 \\sim C104: within
2A with sigma of 0.04 and sigma for terminal atoms of 0.08
C196 \\sim C197 \\sim C199 \\sim C198 \\sim C200 \\sim C201 \\sim C325 \\sim
Br1H \\sim C324 \\sim Br1G: within 2A with sigma of 0.04 and sigma for terminal
atoms of 0.08
C251 \\sim C256 \\sim C255 \\sim C254 \\sim C253 \\sim C252 \\sim C262 \\sim
Br26 \\sim C261 \\sim Br5: within 2A with sigma of 0.04 and sigma for terminal
atoms of 0.08
C144 \\sim C268 \\sim Br14 \\sim Br25 \\sim C267 \\sim C142: within 2A with
sigma of 0.04 and sigma for terminal atoms of 0.08
Br15 \\sim C295 \\sim C97 \\sim C96 \\sim C294 \\sim Br29 \\sim C94 \\sim C95:
within 2A with sigma of 0.04 and sigma for terminal atoms of 0.08
Br1C \\sim C311 \\sim C44 \\sim C43 \\sim C310 \\sim Br1B: within 2A with sigma
of 0.04 and sigma for terminal atoms of 0.08
Br19 \\sim C306 \\sim C178 \\sim C183 \\sim C307 \\sim Br1A \\sim C182 \\sim
C179: within 2A with sigma of 0.04 and sigma for terminal atoms of 0.08
Br3 \\sim C279 \\sim C152 \\sim C153 \\sim C280 \\sim Br2 \\sim C154 \\sim
C151: within 2A with sigma of 0.04 and sigma for terminal atoms of 0.08
Br41 \\sim C265 \\sim C211 \\sim C217 \\sim C266 \\sim Br21: within 2A with
sigma of 0.04 and sigma for terminal atoms of 0.08
Br8 \\sim C278 \\sim C4 \\sim C5 \\sim C277 \\sim Br1: within 2A with sigma of
0.04 and sigma for terminal atoms of 0.08
Br13 \\sim C290 \\sim C42 \\sim C38 \\sim C288 \\sim Br34: within 2A with sigma
of 0.04 and sigma for terminal atoms of 0.08
Br1K \\sim C333 \\sim C31 \\sim C30 \\sim Br33 \\sim C332 \\sim C29 \\sim C32:
within 2A with sigma of 0.04 and sigma for terminal atoms of 0.08
Br1R \\sim C347 \\sim C227 \\sim C226 \\sim Br1Q \\sim C346 \\sim C225 \\sim
C229: within 2A with sigma of 0.04 and sigma for terminal atoms of 0.08
Br32 \\sim C321 \\sim Br45 \\sim C451 \\sim C56 \\sim C57 \\sim C58 \\sim C55
\\sim C60 \\sim C59: within 2A with sigma of 0.04 and sigma for terminal atoms
of 0.08
Br27 \\sim C272 \\sim C192 \\sim C191 \\sim C271 \\sim Br6: within 2A with
sigma of 0.04 and sigma for terminal atoms of 0.08
Br18 \\sim C303 \\sim C247 \\sim C244 \\sim C302 \\sim Br30: within 2A with
sigma of 0.04 and sigma for terminal atoms of 0.08
Br28 \\sim C281 \\sim C124 \\sim C125 \\sim C282 \\sim Br11: within 2A with
sigma of 0.04 and sigma for terminal atoms of 0.08
Br31 \\sim C67 \\sim C68 \\sim C315 \\sim Br1D \\sim C66 \\sim C69: within 2A
with sigma of 0.04 and sigma for terminal atoms of 0.08
C314 \\sim Br31 \\sim C67 \\sim C68 \\sim C315 \\sim Br1D: within 2A with sigma
of 0.04 and sigma for terminal atoms of 0.08
C174 \\sim C173 \\sim C172 \\sim C171 \\sim Br36 \\sim C264 \\sim Br4 \\sim
C263 \\sim C170 \\sim C169: within 2A with sigma of 0.04 and sigma for terminal
atoms of 0.08
C202 \\sim N203 \\sim Br1M \\sim C336 \\sim C207 \\sim C206 \\sim C337 \\sim
C210 \\sim N204 \\sim C208 \\sim C205: within 2A with sigma of 0.04 and sigma
for terminal atoms of 0.08
Br1L \\sim C336 \\sim Br1M \\sim C337 \\sim C209 \\sim C208 \\sim C207 \\sim
C210: within 2A with sigma of 0.04 and sigma for terminal atoms of 0.08
Br1M \\sim C337 \\sim Br1L \\sim C336 \\sim C209 \\sim C208 \\sim C207 \\sim
C205 \\sim C202 \\sim C210: within 2A with sigma of 0.04 and sigma for terminal
atoms of 0.08
Br1N \\sim C340 \\sim C76 \\sim C77 \\sim C341 \\sim Br1O: within 2A with sigma
of 0.04 and sigma for terminal atoms of 0.08
C73 \\sim C74 \\sim C78: within 2A with sigma of 0.04 and sigma for terminal
atoms of 0.08
Br1O \\sim C341 \\sim C77 \\sim C78 \\sim C74 \\sim C73 \\sim C75 \\sim C76
\\sim C340 \\sim Br1N \\sim N70 \\sim C72 \\sim N71: within 2A with sigma of
0.04 and sigma for terminal atoms of 0.08
Br7 \\sim C275 \\sim C110 \\sim C111 \\sim C274 \\sim Br10 \\sim C112 \\sim
C113 \\sim C114 \\sim C115 \\sim N107 \\sim N109 \\sim C116: within 2A with
sigma of 0.04 and sigma for terminal atoms of 0.08
Uiso(C275) = Uiso(Br7) = Uiso(Br10) = Uiso(C274)
4. Rigid body (RIGU) restrains
 Zn15, N53
 with sigma for 1-2 distances of 0.004 and sigma for 1-3 distances of 0.004
 Zn13, N117, N250
 with sigma for 1-2 distances of 0.004 and sigma for 1-3 distances of 0.004
 Zn16, N195
 with sigma for 1-2 distances of 0.004 and sigma for 1-3 distances of 0.004
 Zn23, N221
 with sigma for 1-2 distances of 0.004 and sigma for 1-3 distances of 0.004
 Zn22, N157
 with sigma for 1-2 distances of 0.004 and sigma for 1-3 distances of 0.004
 Zn19, N119
 with sigma for 1-2 distances of 0.004 and sigma for 1-3 distances of 0.004
 N33, Zn16
 with sigma for 1-2 distances of 0.004 and sigma for 1-3 distances of 0.004
 Zn15, N193
 with sigma for 1-2 distances of 0.004 and sigma for 1-3 distances of 0.004
 N136, Zn12, N166
 with sigma for 1-2 distances of 0.004 and sigma for 1-3 distances of 0.004
5. Others
 Fixed Sof: Br31(0.25) Br1D(0.25) C314(0.25) C315(0.25) Br1(0.25) Br8(0.25)
 C277(0.25) C278(0.25) Br6(0.25) Br27(0.25) C271(0.25) C272(0.25) Br33(0.25)
 Br1K(0.25) C332(0.25) C333(0.25) Br30(0.25) Br18(0.25) C302(0.25) C303(0.25)
 Br32(0.25) C321(0.25) Br45(0.25) C451(0.25) Br1A(0.25) Br19(0.25) C306(0.25)
 C307(0.25) Br1B(0.25) Br1C(0.25) C310(0.25) C311(0.25) Br1Q(0.25) Br1R(0.25)
 C346(0.25) C347(0.25) Br1E(0.25) Br1F(0.25) C318(0.25) C319(0.25) Br1G(0.25)
 Br1H(0.25) C324(0.25) C325(0.25) Br1I(0.25) Br1J(0.25) C328(0.25) C329(0.25)
 Br1L(0.25) Br1M(0.25) C336(0.25) C337(0.25) Br2(0.25) Br3(0.25) C279(0.25)
 C280(0.25) Br7(0.25) Br10(0.25) C274(0.25) C275(0.25) Br21(0.25) Br41(0.25)
 C265(0.25) C266(0.25) Br13(0.25) Br34(0.25) C288(0.25) C290(0.25) Br1P(0.25)
 Br80(0.25) C291(0.25) C343(0.25) Br15(0.25) Br29(0.25) C294(0.25) C295(0.25)
 Br9(0.25) Br12(0.25) C286(0.25) C287(0.25) Br11(0.25) Br28(0.25) C281(0.25)
 C282(0.25) Br14(0.25) Br25(0.25) C267(0.25) C268(0.25) Br4(0.25) Br36(0.25)
 C263(0.25) C264(0.25) Br1N(0.25) Br1O(0.25) C340(0.25) C341(0.25) Br16(0.25)
 C298(0.25) Br17(0.25) C299(0.25) Br5(0.25) Br26(0.25) C261(0.25) C262(0.25)
6.a Free rotating group:
 C61(C62,N63,C64,N65,C66,C67,C68,C69,Br31,Br1D,C314,C315), Br1(Br8,N2,N3,C4,C5,
 C6,C7,C8,C9,C10,C277,C278), N184(N185,C186,C187,C188,C189,C190,C191,C192,Br6,
 Br27,C271,C272), N24(N25,C26,C27,C28,C29,C30,C31,C32,Br33,Br1K,C332,C333),
 C239(N240,N241,C242,C243,C244,C245,C246,C247,Br30,Br18,C302,C303), N52(N53,C54,
 C55,C56,C57,C58,C59,C60,Br32,C321,Br45,C451), Br1A(Br19,N175,N176,C177,C178,
 C179,C180,C181,C182,C183,C306,C307), Br1B(Br1C,N49,N51,C43,C44,C45,C46,C47,C48,
 C50,C310,C311), N221(N222,C223,C224,C225,C226,C227,C228,C229,Br1Q,Br1R,C346,
 C347), Br1E(Br1F,N157,N158,C159,C160,C161,C162,C163,C164,C165,C318,C319),
 Br1G(Br1H,N193,N195,C194,C196,C197,C198,C199,C200,C201,C324,C325), Br1I(Br1J,
 N231,N232,C230,C233,C234,C235,C236,C237,C238,C328,C329), C202(N203,N204,C205,
 C206,C207,C208,C209,C210,Br1L,Br1M,C336,C337), Br2(Br3,N146,N149,C150,C151,
 C152,C153,C154,C155,C156,C279,C280), Br7(Br10,N107,N109,C110,C111,C112,C113,
 C114,C115,C116,C274,C275), Br21(Br41,N213,N214,C211,C215,C216,C217,C218,C219,
 C220,C265,C266), N33(Br13,Br34,N35,C36,C37,C38,C39,C40,C41,C42,C288,C290),
 N79(Br1P,Br80,N81,C82,C83,C84,C85,C86,C87,C88,C291,C343), N89(Br15,Br29,N90,
 C91,C92,C93,C94,C95,C96,C97,C294,C295), N98(Br9,Br12,N99,C100,C101,C102,C103,
 C104,C105,C106,C286,C287), N117(Br11,Br28,N119,C120,C121,C122,C123,C124,C125,
 C126,C281,C282), N137(Br14,Br25,N136,C138,C139,C140,C141,C142,C143,C144,C267,
 C268), N167(Br4,Br36,N166,C168,C169,C170,C171,C172,C173,C174,C263,C264),
 C76(Br1N,Br1O,N70,N71,C72,C73,C74,C75,C77,C78,C340,C341), Br16(C131,C132,C133,
 C134,C298,Br17,C130,C135,C299,N127,N128,C129), C248(Br5,Br26,N249,N250,C251,
 C252,C253,C254,C255,C256,C261,C262)
6.b Aromatic/amide H refined with riding coordinates:
 C64(H64), C66(H66), C69(H69), C6(H6), C9(H9), C10(H10), C186(H186),
 C187(H187), C190(H190), C27(H27), C29(H29), C32(H32), C243(H243), C245(H245),
 C246(H246), C54(H54), C58(H58), C177(H177), C179(H179), C182(H182), C45(H45),
 C46(H46), C50(H50), C223(H223), C225(H225), C229(H229), C159(H159), C162(H162),
  C165(H165), C194(H194), C199(H199), C201(H201), C233(H233), C235(H235),
 C238(H238), C150(H150), C151(H151), C154(H154), C112(H112), C115(H115),
 C116(H116), C215(H215), C218(H218), C220(H220), C36(H36), C37(H37), C40(H40),
 C83(H83), C84(H84), C86(H86), C93(H93), C94(H94), C95(H95), C102(H102),
 C103(H103), C106(H106), C121(H121), C123(H123), C126(H126), C138(H138),
 C141(H141), C143(H143), C168(H168), C171(H171), C174(H174), C72(H72), C75(H75),
  C78(H78), C132(H132), C135(H135), C129(H129), C248(H248), C253(H253),
 C256(H256)
;
_olex2_submission_special_instructions 'No special instructions were received'

loop_
_space_group_symop_operation_xyz
'x, y, z'
'-x, -y, z+1/2'
'-y+1/2, x+1/2, z+3/4'
'y+1/2, -x+1/2, z+1/4'
'-x+1/2, y+1/2, -z+3/4'
'x+1/2, -y+1/2, -z+1/4'
'y, x, -z'
'-y, -x, -z+1/2'

loop_
_atom_site_label
_atom_site_type_symbol
_atom_site_fract_x
_atom_site_fract_y
_atom_site_fract_z
_atom_site_U_iso_or_equiv
_atom_site_adp_type
_atom_site_occupancy
_atom_site_site_symmetry_order
_atom_site_calc_flag
_atom_site_refinement_flags_posn
_atom_site_refinement_flags_adp
_atom_site_refinement_flags_occupancy
C61 C 0.3994(5) 0.7959(6) 0.4332(2) 0.23(3) Uiso 1 1 d . . .
C62 C 0.4324(6) 0.7955(7) 0.4184(2) 0.162(19) Uiso 1 1 d G . .
N63 N 0.4306(7) 0.7520(7) 0.4093(3) 0.122(11) Uiso 1 1 d G . .
C64 C 0.3963(7) 0.7255(6) 0.4185(3) 0.113(13) Uiso 1 1 d G . .
H64 H 0.3878 0.6950 0.4153 0.135 Uiso 1 1 calc R . .
N65 N 0.3770(7) 0.7527(7) 0.4333(3) 0.133(12) Uiso 1 1 d G . .
C66 C 0.3939(7) 0.8356(7) 0.4447(3) 0.21(2) Uiso 1 1 d G U .
H66 H 0.3716 0.8359 0.4546 0.255 Uiso 1 1 calc R . .
C67 C 0.4216(7) 0.8749(7) 0.4414(3) 0.30(3) Uiso 1 1 d G U .
C68 C 0.4547(7) 0.8745(7) 0.4267(3) 0.29(3) Uiso 1 1 d G U .
C69 C 0.4601(7) 0.8348(8) 0.4149(3) 0.20(2) Uiso 1 1 d G U .
H69 H 0.4820 0.8346 0.4049 0.243 Uiso 1 1 calc R . .
Br31 Br 0.4144(11) 0.9276(8) 0.4568(4) 0.35(2) Uiso 0.25 1 d G U P
Br1D Br 0.4917(11) 0.9268(9) 0.4222(5) 0.54(4) Uiso 0.25 1 d G U P
C314 C 0.4158(10) 0.9176(7) 0.4539(4) 0.33(7) Uiso 0.25 1 d G U P
C315 C 0.4847(10) 0.9171(8) 0.4231(5) 0.43(8) Uiso 0.25 1 d G U P
Br1 Br 0.6085(6) 0.9010(6) 0.6034(3) 0.181(11) Uiso 0.25 1 d . U P
Br8 Br 0.5163(9) 0.9107(7) 0.5762(4) 0.49(3) Uiso 0.25 1 d G U P
N2 N 0.5445(7) 0.7326(6) 0.6170(3) 0.124(11) Uiso 1 1 d G . .
N3 N 0.4817(6) 0.7397(6) 0.5982(3) 0.113(10) Uiso 1 1 d G . .
C4 C 0.5274(6) 0.8553(6) 0.5896(2) 0.28(3) Uiso 1 1 d G U .
C5 C 0.5667(5) 0.8510(5) 0.6014(2) 0.23(2) Uiso 1 1 d G U .
C6 C 0.5753(5) 0.8100(5) 0.6114(2) 0.32(4) Uiso 1 1 d G . .
H6 H 0.6015 0.8068 0.6193 0.386 Uiso 1 1 calc R . .
C7 C 0.5440(5) 0.7744(5) 0.60910(19) 0.18(2) Uiso 1 1 d G . .
C8 C 0.5062(5) 0.7787(6) 0.5978(2) 0.142(16) Uiso 1 1 d G . .
C9 C 0.4964(6) 0.8187(6) 0.5878(3) 0.19(2) Uiso 1 1 d G . .
H9 H 0.4697 0.8212 0.5800 0.227 Uiso 1 1 calc R . .
C10 C 0.5058(7) 0.7122(6) 0.6101(3) 0.131(15) Uiso 1 1 d G . .
H10 H 0.4968 0.6819 0.6133 0.158 Uiso 1 1 calc R . .
C277 C 0.6005(6) 0.8912(6) 0.6032(3) 0.18(7) Uiso 0.25 1 d G U P
C278 C 0.5184(8) 0.9003(7) 0.5788(4) 0.42(8) Uiso 0.25 1 d G U P
N184 N 0.7240(6) 0.8840(6) 0.3553(2) 0.104(10) Uiso 1 1 d . . .
N185 N 0.6659(6) 0.8332(6) 0.3574(2) 0.138(12) Uiso 1 1 d G . .
C186 C 0.7019(6) 0.8484(6) 0.3468(2) 0.089(11) Uiso 1 1 d G . .
H186 H 0.7107 0.8357 0.3348 0.107 Uiso 1 1 calc R . .
C187 C 0.7085(6) 0.9239(6) 0.3855(3) 0.141(16) Uiso 1 1 d G . .
H187 H 0.7331 0.9451 0.3844 0.170 Uiso 1 1 calc R . .
C188 C 0.7006(5) 0.8910(5) 0.3715(2) 0.109(13) Uiso 1 1 d G . .
C189 C 0.6656(5) 0.8604(5) 0.3727(2) 0.19(2) Uiso 1 1 d G . .
C190 C 0.6350(5) 0.8601(6) 0.3880(2) 0.137(15) Uiso 1 1 d G . .
H190 H 0.6105 0.8387 0.3885 0.165 Uiso 1 1 calc R . .
C191 C 0.6418(5) 0.8929(6) 0.4025(2) 0.26(3) Uiso 1 1 d G U .
C192 C 0.6785(6) 0.9247(6) 0.4013(2) 0.23(2) Uiso 1 1 d G U .
Br6 Br 0.6018(8) 0.8943(9) 0.4239(3) 0.261(15) Uiso 0.25 1 d G U P
Br27 Br 0.6870(10) 0.9685(8) 0.4210(3) 0.45(3) Uiso 0.25 1 d G U P
C271 C 0.6094(7) 0.8940(8) 0.4198(3) 0.24(7) Uiso 0.25 1 d G U P
C272 C 0.6854(9) 0.9603(8) 0.4173(3) 0.34(7) Uiso 0.25 1 d G U P
N24 N 0.1204(7) 0.7980(7) 0.4135(2) 0.109(10) Uiso 1 1 d . . .
N25 N 0.1423(7) 0.8130(7) 0.4439(3) 0.124(11) Uiso 1 1 d G . .
C26 C 0.1043(6) 0.7872(6) 0.4440(2) 0.146(16) Uiso 1 1 d G . .
C27 C 0.1515(6) 0.8187(6) 0.4250(3) 0.092(11) Uiso 1 1 d G . .
H27 H 0.1770 0.8356 0.4204 0.111 Uiso 1 1 calc R . .
C28 C 0.0908(6) 0.7785(5) 0.4257(2) 0.156(17) Uiso 1 1 d G . .
C29 C 0.0501(7) 0.7556(8) 0.4214(3) 0.24(3) Uiso 1 1 d G U .
H29 H 0.0409 0.7503 0.4086 0.288 Uiso 1 1 calc R . .
C30 C 0.0233(7) 0.7409(8) 0.4371(4) 0.31(3) Uiso 1 1 d G U .
C31 C 0.0372(8) 0.7498(8) 0.4560(3) 0.37(3) Uiso 1 1 d G U .
C32 C 0.0781(8) 0.7738(9) 0.4597(2) 0.37(4) Uiso 1 1 d G U .
H32 H 0.0875 0.7807 0.4724 0.441 Uiso 1 1 calc R . .
Br33 Br -0.0322(8) 0.7088(12) 0.4327(6) 0.50(4) Uiso 0.25 1 d G U P
Br1K Br 0.0007(11) 0.7293(13) 0.4767(4) 0.48(4) Uiso 0.25 1 d G U P
C332 C -0.0218(8) 0.7149(11) 0.4335(5) 0.43(8) Uiso 0.25 1 d G U P
C333 C 0.0077(10) 0.7332(12) 0.4728(4) 0.45(8) Uiso 0.25 1 d G U P
C239 C 0.3432(4) 0.6141(5) 0.61524(18) 0.091(11) Uiso 1 1 d . . .
N240 N 0.3912(5) 0.6665(6) 0.6041(2) 0.122(11) Uiso 1 1 d G . .
N241 N 0.3659(6) 0.5934(6) 0.6010(2) 0.124(11) Uiso 1 1 d G . .
C242 C 0.3581(5) 0.6583(5) 0.6170(2) 0.108(13) Uiso 1 1 d G . .
C243 C 0.3950(5) 0.6262(7) 0.5945(2) 0.107(13) Uiso 1 1 d G . .
H243 H 0.4158 0.6215 0.5842 0.128 Uiso 1 1 calc R . .
C244 C 0.2861(5) 0.6270(5) 0.63908(18) 0.25(3) Uiso 1 1 d G U .
C245 C 0.3068(5) 0.5969(4) 0.6260(2) 0.111(13) Uiso 1 1 d G . .
H245 H 0.2965 0.5662 0.6245 0.133 Uiso 1 1 calc R . .
C246 C 0.3377(7) 0.6893(5) 0.6296(3) 0.19(2) Uiso 1 1 d G . .
H246 H 0.3480 0.7202 0.6305 0.226 Uiso 1 1 calc R . .
C247 C 0.3013(6) 0.6728(5) 0.6408(2) 0.35(3) Uiso 1 1 d G U .
Br30 Br 0.2372(5) 0.6061(6) 0.6546(2) 0.159(9) Uiso 0.25 1 d G U P
Br18 Br 0.2726(9) 0.7129(6) 0.6585(4) 0.53(4) Uiso 0.25 1 d G U P
C302 C 0.2463(5) 0.6100(6) 0.6517(2) 0.20(7) Uiso 0.25 1 d G U P
C303 C 0.2780(9) 0.7053(6) 0.6552(3) 0.50(8) Uiso 0.25 1 d G U P
N52 N 0.6799(6) 0.7101(6) 0.3036(3) 0.117(11) Uiso 1 1 d . . .
N53 N 0.6472(6) 0.7542(7) 0.3269(2) 0.126(11) Uiso 1 1 d G U .
C54 C 0.6846(6) 0.7296(6) 0.3211(3) 0.079(10) Uiso 1 1 d G . .
H54 H 0.7114 0.7263 0.3287 0.095 Uiso 1 1 calc R . .
C55 C 0.6131(7) 0.7070(8) 0.2823(3) 0.29(3) Uiso 1 1 d G U .
C56 C 0.5667(7) 0.7203(7) 0.2812(3) 0.33(3) Uiso 1 1 d G U .
C57 C 0.5463(6) 0.7474(6) 0.2956(3) 0.28(2) Uiso 1 1 d G U .
C58 C 0.5715(6) 0.7620(6) 0.3118(2) 0.25(2) Uiso 1 1 d G U .
H58 H 0.5575 0.7790 0.3218 0.299 Uiso 1 1 calc R . .
C59 C 0.6176(5) 0.7501(5) 0.3123(2) 0.139(15) Uiso 1 1 d G U .
C60 C 0.6381(6) 0.7228(5) 0.2977(2) 0.19(2) Uiso 1 1 d G U .
Br32 Br 0.4839(6) 0.7650(9) 0.2935(4) 0.246(14) Uiso 0.25 1 d G U P
C321 C 0.4957(6) 0.7616(8) 0.2939(3) 0.30(7) Uiso 0.25 1 d G U P
Br45 Br 0.5306(9) 0.7021(12) 0.2601(3) 0.49(4) Uiso 0.25 1 d G U P
C451 C 0.5374(9) 0.7054(11) 0.2640(3) 0.41(8) Uiso 0.25 1 d G U P
Br1A Br 0.7692(9) 0.6810(9) 0.4386(3) 0.287(17) Uiso 0.25 1 d . U P
Br19 Br 0.7332(10) 0.7858(8) 0.4323(3) 0.34(2) Uiso 0.25 1 d G U P
N175 N 0.6832(7) 0.6466(6) 0.3733(3) 0.142(12) Uiso 1 1 d G . .
N176 N 0.6567(6) 0.7194(7) 0.3692(2) 0.101(9) Uiso 1 1 d G . .
C177 C 0.6616(6) 0.6767(7) 0.3616(2) 0.095(12) Uiso 1 1 d G . .
H177 H 0.6508 0.6688 0.3492 0.114 Uiso 1 1 calc R . .
C178 C 0.7165(6) 0.7403(6) 0.4143(2) 0.30(3) Uiso 1 1 d G U .
C179 C 0.6888(6) 0.7519(5) 0.3986(3) 0.25(3) Uiso 1 1 d G U .
H179 H 0.6790 0.7826 0.3964 0.300 Uiso 1 1 calc R . .
C180 C 0.6765(5) 0.7167(5) 0.3863(2) 0.143(16) Uiso 1 1 d G . .
C181 C 0.6927(5) 0.6709(5) 0.3891(2) 0.126(14) Uiso 1 1 d G . .
C182 C 0.7213(6) 0.6598(5) 0.4042(3) 0.25(3) Uiso 1 1 d G U .
H182 H 0.7329 0.6295 0.4058 0.297 Uiso 1 1 calc R . .
C183 C 0.7324(6) 0.6950(6) 0.4172(2) 0.32(3) Uiso 1 1 d G U .
C306 C 0.7300(9) 0.7771(7) 0.4288(3) 0.33(4) Uiso 0.25 1 d G U P
C307 C 0.7622(8) 0.6837(8) 0.4345(3) 0.30(7) Uiso 0.25 1 d G U P
Br1B Br 0.3989(9) 0.8348(8) 0.3109(3) 0.32(2) Uiso 0.25 1 d . U P
Br1C Br 0.2908(9) 0.8030(10) 0.3050(3) 0.38(2) Uiso 0.25 1 d G U P
N49 N 0.3974(6) 0.7162(7) 0.3685(3) 0.126(11) Uiso 1 1 d G . .
N51 N 0.3237(6) 0.6941(5) 0.3646(3) 0.090(9) Uiso 1 1 d G . .
C43 C 0.3732(6) 0.7897(6) 0.3272(2) 0.20(2) Uiso 1 1 d G U .
C44 C 0.3271(6) 0.7760(6) 0.3247(2) 0.27(3) Uiso 1 1 d G U .
C45 C 0.4003(5) 0.7700(7) 0.3416(3) 0.27(3) Uiso 1 1 d G . .
H45 H 0.4311 0.7795 0.3436 0.326 Uiso 1 1 calc R . .
C46 C 0.3077(5) 0.7424(6) 0.3365(3) 0.21(2) Uiso 1 1 d G . .
H46 H 0.2765 0.7333 0.3351 0.256 Uiso 1 1 calc R . .
C47 C 0.3357(5) 0.7228(5) 0.3503(2) 0.113(13) Uiso 1 1 d G . .
C48 C 0.3803(5) 0.7361(5) 0.3528(2) 0.26(3) Uiso 1 1 d G . .
C50 C 0.3620(7) 0.6911(6) 0.3754(2) 0.085(11) Uiso 1 1 d G . .
H50 H 0.3639 0.6732 0.3867 0.101 Uiso 1 1 calc R . .
C310 C 0.3942(9) 0.8263(8) 0.3139(3) 0.26(7) Uiso 0.25 1 d G U P
C311 C 0.2978(8) 0.7978(9) 0.3088(3) 0.34(7) Uiso 0.25 1 d G U P
N221 N 0.2837(8) 0.5378(9) 0.3500(4) 0.176(15) Uiso 1 1 d . U .
N222 N 0.2614(9) 0.6093(8) 0.3589(3) 0.133(12) Uiso 1 1 d G . .
C223 C 0.2970(8) 0.5797(9) 0.3565(3) 0.135(15) Uiso 1 1 d G . .
H223 H 0.3280 0.5875 0.3591 0.162 Uiso 1 1 calc R . .
C224 C 0.2246(8) 0.5844(7) 0.3538(2) 0.22(2) Uiso 1 1 d G . .
C225 C 0.2069(10) 0.5080(8) 0.3428(4) 0.54(6) Uiso 1 1 d G U .
H225 H 0.2168 0.4782 0.3391 0.648 Uiso 1 1 calc R . .
C226 C 0.1602(9) 0.5199(10) 0.3429(4) 0.55(4) Uiso 1 1 d G U .
C227 C 0.1461(8) 0.5643(11) 0.3486(4) 0.56(4) Uiso 1 1 d G U .
C228 C 0.2381(8) 0.5414(7) 0.3484(3) 0.23(3) Uiso 1 1 d G . .
C229 C 0.1787(9) 0.5974(9) 0.3541(4) 0.42(5) Uiso 1 1 d G U .
H229 H 0.1697 0.6274 0.3579 0.501 Uiso 1 1 calc R . .
Br1Q Br 0.1155(13) 0.4765(14) 0.3354(6) 0.49(4) Uiso 0.25 1 d G U P
Br1R Br 0.0833(8) 0.5795(17) 0.3489(7) 0.65(4) Uiso 0.25 1 d G U P
C346 C 0.1239(12) 0.4846(14) 0.3368(6) 0.52(8) Uiso 0.25 1 d G U P
C347 C 0.0949(8) 0.5767(16) 0.3488(6) 0.63(8) Uiso 0.25 1 d G U P
Br1E Br 0.6125(9) 0.4877(8) 0.2920(4) 0.242(13) Uiso 0.25 1 d . U P
Br1F Br 0.5625(13) 0.4939(12) 0.2499(5) 0.64(4) Uiso 0.25 1 d G U P
N157 N 0.6640(9) 0.6440(8) 0.2408(3) 0.173(15) Uiso 1 1 d G U .
N158 N 0.6983(8) 0.6400(8) 0.2696(4) 0.199(17) Uiso 1 1 d G . .
C159 C 0.6945(8) 0.6632(7) 0.2530(4) 0.140(16) Uiso 1 1 d G . .
H159 H 0.7114 0.6902 0.2502 0.168 Uiso 1 1 calc R . .
C160 C 0.6484(7) 0.6072(7) 0.2503(3) 0.21(2) Uiso 1 1 d G U .
C161 C 0.6692(6) 0.6047(6) 0.2678(3) 0.184(19) Uiso 1 1 d G U .
C162 C 0.6598(7) 0.5696(7) 0.2807(3) 0.30(3) Uiso 1 1 d G U .
H162 H 0.6746 0.5681 0.2928 0.365 Uiso 1 1 calc R . .
C163 C 0.6275(6) 0.5363(7) 0.2752(3) 0.35(3) Uiso 1 1 d G U .
C164 C 0.6058(8) 0.5389(8) 0.2571(3) 0.48(4) Uiso 1 1 d G U .
C165 C 0.6161(10) 0.5749(9) 0.2443(3) 0.36(3) Uiso 1 1 d G U .
H165 H 0.6017 0.5771 0.2321 0.430 Uiso 1 1 calc R . .
C318 C 0.6154(9) 0.4968(8) 0.2889(3) 0.31(7) Uiso 0.25 1 d G U P
C319 C 0.5706(12) 0.5023(11) 0.2513(4) 0.63(8) Uiso 0.25 1 d G U P
Br1G Br 0.5349(10) 0.9550(7) 0.3377(4) 0.46(3) Uiso 0.25 1 d . U P
Br1H Br 0.4345(8) 0.9386(7) 0.3582(4) 0.293(18) Uiso 0.25 1 d G U P
N193 N 0.5676(7) 0.7822(7) 0.3587(3) 0.165(15) Uiso 1 1 d G U .
N195 N 0.4985(7) 0.7684(6) 0.3726(3) 0.108(10) Uiso 1 1 d G U .
C194 C 0.5409(8) 0.7519(6) 0.3684(3) 0.133(15) Uiso 1 1 d G . .
H194 H 0.5509 0.7221 0.3719 0.159 Uiso 1 1 calc R . .
C196 C 0.4998(6) 0.8134(6) 0.36510(19) 0.144(15) Uiso 1 1 d G U .
C197 C 0.5417(6) 0.8202(6) 0.3569(2) 0.184(19) Uiso 1 1 d G U .
C198 C 0.5212(7) 0.8973(6) 0.3489(3) 0.25(2) Uiso 1 1 d G U .
C199 C 0.5539(6) 0.8618(7) 0.3486(3) 0.21(2) Uiso 1 1 d G U .
H199 H 0.5832 0.8661 0.3429 0.246 Uiso 1 1 calc R . .
C200 C 0.4780(6) 0.8903(6) 0.3577(2) 0.22(2) Uiso 1 1 d G U .
C201 C 0.4667(6) 0.8478(6) 0.3660(2) 0.20(2) Uiso 1 1 d G U .
H201 H 0.4379 0.8429 0.3720 0.243 Uiso 1 1 calc R . .
C324 C 0.5323(9) 0.9438(7) 0.3399(4) 0.41(8) Uiso 0.25 1 d G U P
C325 C 0.4427(8) 0.9294(7) 0.3580(4) 0.24(7) Uiso 0.25 1 d G U P
Br1I Br 0.4857(15) 0.6965(11) 0.3192(6) 0.54(4) Uiso 0.25 1 d . U P
Br1J Br 0.3821(15) 0.6792(13) 0.3019(5) 0.51(4) Uiso 0.25 1 d G U P
N231 N 0.4594(10) 0.5341(10) 0.3545(4) 0.166(14) Uiso 1 1 d G U .
N232 N 0.3890(9) 0.5242(9) 0.3419(4) 0.177(15) Uiso 1 1 d G U .
C230 C 0.4491(8) 0.5704(9) 0.3418(3) 0.26(2) Uiso 1 1 d G U .
C233 C 0.4214(11) 0.5075(9) 0.3539(4) 0.21(2) Uiso 1 1 d G U .
H233 H 0.4179 0.4801 0.3611 0.258 Uiso 1 1 calc R . .
C234 C 0.4063(8) 0.5632(9) 0.3346(3) 0.26(2) Uiso 1 1 d G U .
C235 C 0.4740(9) 0.6099(10) 0.3379(4) 0.40(4) Uiso 1 1 d G U .
H235 H 0.5036 0.6147 0.3432 0.477 Uiso 1 1 calc R . .
C236 C 0.4537(10) 0.6425(9) 0.3257(4) 0.44(3) Uiso 1 1 d G U .
C237 C 0.4092(10) 0.6351(10) 0.3182(4) 0.41(3) Uiso 1 1 d G U .
C238 C 0.3848(9) 0.5950(10) 0.3228(4) 0.37(3) Uiso 1 1 d G U .
H238 H 0.3547 0.5898 0.3180 0.449 Uiso 1 1 calc R . .
C328 C 0.4796(14) 0.6864(11) 0.3204(6) 0.53(8) Uiso 0.25 1 d G U P
C329 C 0.3872(14) 0.6708(12) 0.3051(5) 0.49(8) Uiso 0.25 1 d G U P
C202 C 0.2845(10) 0.4381(11) 0.2934(4) 0.42(3) Uiso 1 1 d . U .
N203 N 0.3284(12) 0.4625(16) 0.3173(5) 0.36(3) Uiso 1 1 d G U .
N204 N 0.3139(12) 0.4037(13) 0.2970(5) 0.27(2) Uiso 1 1 d G U .
C205 C 0.2934(10) 0.4737(13) 0.3057(4) 0.46(4) Uiso 1 1 d G U .
C206 C 0.3402(11) 0.4197(16) 0.3114(5) 0.31(3) Uiso 1 1 d G U .
C207 C 0.2687(13) 0.5146(12) 0.3051(5) 0.55(4) Uiso 1 1 d G U .
C208 C 0.2337(11) 0.5181(10) 0.2912(4) 0.54(4) Uiso 1 1 d G U .
C209 C 0.2247(10) 0.4808(9) 0.2786(4) 0.54(4) Uiso 1 1 d G U .
C210 C 0.2505(11) 0.4406(9) 0.2795(4) 0.47(4) Uiso 1 1 d G U .
Br1L Br 0.1984(16) 0.5723(11) 0.2895(7) 0.52(4) Uiso 0.25 1 d G U P
Br1M Br 0.1773(12) 0.4858(12) 0.2601(5) 0.321(19) Uiso 0.25 1 d G U P
C336 C 0.2051(15) 0.5621(11) 0.2898(6) 0.55(8) Uiso 0.25 1 d G U P
C337 C 0.1863(11) 0.4848(12) 0.2637(4) 0.47(8) Uiso 0.25 1 d DG U P
Br2 Br 0.9076(7) 0.5360(9) 0.3470(4) 0.34(2) Uiso 0.25 1 d . U P
Br3 Br 0.9211(6) 0.5888(10) 0.3033(4) 0.35(2) Uiso 0.25 1 d G U P
N146 N 0.7363(6) 0.5951(7) 0.3405(3) 0.135(12) Uiso 1 1 d G . .
N149 N 0.7445(6) 0.6289(6) 0.3115(2) 0.075(8) Uiso 1 1 d G . .
C150 C 0.7167(5) 0.6214(6) 0.3269(3) 0.092(12) Uiso 1 1 d G . .
H150 H 0.6865 0.6334 0.3278 0.111 Uiso 1 1 calc R . .
C151 C 0.8256(6) 0.6084(6) 0.3071(2) 0.178(19) Uiso 1 1 d G U .
H151 H 0.8291 0.6238 0.2953 0.213 Uiso 1 1 calc R . .
C152 C 0.8631(5) 0.5865(6) 0.3159(3) 0.195(19) Uiso 1 1 d G U .
C153 C 0.8575(6) 0.5645(6) 0.3339(3) 0.24(2) Uiso 1 1 d G U .
C154 C 0.8144(6) 0.5647(6) 0.3431(2) 0.27(3) Uiso 1 1 d G U .
H154 H 0.8103 0.5509 0.3552 0.320 Uiso 1 1 calc R . .
C155 C 0.7782(5) 0.5859(5) 0.3337(2) 0.171(19) Uiso 1 1 d G . .
C156 C 0.7833(5) 0.6068(4) 0.3164(2) 0.130(15) Uiso 1 1 d G . .
C279 C 0.9100(6) 0.5861(9) 0.3060(3) 0.31(7) Uiso 0.25 1 d G U P
C280 C 0.8985(7) 0.5407(9) 0.3435(4) 0.27(7) Uiso 0.25 1 d G U P
Br7 Br 0.5821(9) 0.3676(6) 0.3312(4) 0.315(12) Uiso 0.25 1 d . U P
Br10 Br 0.6890(8) 0.3986(7) 0.3223(3) 0.315(12) Uiso 0.25 1 d G U P
N107 N 0.5699(5) 0.5304(6) 0.3653(2) 0.095(9) Uiso 1 1 d G U .
N109 N 0.6422(6) 0.5520(5) 0.3590(2) 0.078(8) Uiso 1 1 d G U .
C110 C 0.6033(6) 0.4258(5) 0.3395(2) 0.185(18) Uiso 1 1 d G U .
C111 C 0.6490(6) 0.4395(5) 0.3356(2) 0.179(18) Uiso 1 1 d G U .
C112 C 0.6653(5) 0.4827(6) 0.3415(2) 0.150(15) Uiso 1 1 d G U .
H112 H 0.6960 0.4920 0.3391 0.180 Uiso 1 1 calc R . .
C113 C 0.6343(4) 0.5112(5) 0.35097(17) 0.096(11) Uiso 1 1 d G U .
C114 C 0.5904(4) 0.4980(5) 0.35479(19) 0.147(15) Uiso 1 1 d G U .
C115 C 0.5734(5) 0.4553(6) 0.3494(3) 0.26(3) Uiso 1 1 d G U .
H115 H 0.5428 0.4465 0.3523 0.317 Uiso 1 1 calc R . .
C116 C 0.6023(6) 0.5630(5) 0.3677(2) 0.098(12) Uiso 1 1 d G U .
H116 H 0.5975 0.5905 0.3748 0.117 Uiso 1 1 calc R . .
C274 C 0.6815(7) 0.4070(7) 0.3249(3) 0.315(12) Uiso 0.25 1 d G U P
C275 C 0.5861(8) 0.3787(6) 0.3328(3) 0.315(12) Uiso 0.25 1 d G U P
Br21 Br 0.1682(10) 0.6748(10) 0.2925(3) 0.37(2) Uiso 0.25 1 d . U P
Br41 Br 0.0956(10) 0.7635(11) 0.2998(3) 0.42(3) Uiso 0.25 1 d G U P
N213 N 0.1670(7) 0.7651(6) 0.3696(3) 0.129(11) Uiso 1 1 d G . .
N214 N 0.2154(6) 0.7057(7) 0.3647(3) 0.109(10) Uiso 1 1 d G . .
C211 C 0.1348(7) 0.7438(7) 0.3196(3) 0.29(3) Uiso 1 1 d G U .
C215 C 0.1992(7) 0.7372(7) 0.3773(2) 0.170(19) Uiso 1 1 d G . .
H215 H 0.2093 0.7394 0.3902 0.204 Uiso 1 1 calc R . .
C216 C 0.1629(5) 0.7502(5) 0.3514(2) 0.107(13) Uiso 1 1 d G . .
C217 C 0.1653(7) 0.7064(7) 0.3164(2) 0.183(19) Uiso 1 1 d G U .
C218 C 0.1944(6) 0.6914(6) 0.3312(3) 0.21(2) Uiso 1 1 d G . .
H218 H 0.2150 0.6665 0.3294 0.256 Uiso 1 1 calc R . .
C219 C 0.1919(5) 0.7144(5) 0.3486(2) 0.126(15) Uiso 1 1 d G . .
C220 C 0.1335(7) 0.7661(6) 0.3374(3) 0.23(3) Uiso 1 1 d G . .
H220 H 0.1134 0.7912 0.3397 0.275 Uiso 1 1 calc R . .
C265 C 0.1028(9) 0.7600(10) 0.3034(3) 0.41(8) Uiso 0.25 1 d G U P
C266 C 0.1666(10) 0.6825(9) 0.2968(3) 0.29(7) Uiso 0.25 1 d G U P
Zn11 Zn 0.41647(14) 0.72559(14) 0.59283(7) 0.1019(16) Uani 1 1 d . . .
Zn12 Zn 0.33006(16) 0.65365(15) 0.52392(7) 0.1104(16) Uani 1 1 d . U .
Zn13 Zn 0.36088(16) 0.53287(14) 0.58844(8) 0.1105(17) Uani 1 1 d . U .
Zn14 Zn 0.70008(16) 0.58580(16) 0.36491(8) 0.1187(18) Uani 1 1 d . . .
Zn15 Zn 0.63544(16) 0.77298(16) 0.35337(9) 0.1282(19) Uani 1 1 d . U .
Zn16 Zn 0.45416(16) 0.73226(16) 0.38366(8) 0.1261(19) Uani 1 1 d . U .
Zn17 Zn 0.50766(16) 0.53823(16) 0.37501(8) 0.1221(18) Uani 1 1 d . . .
Zn18 Zn 0.33120(17) 0.72658(19) 0.44764(7) 0.1214(18) Uani 1 1 d . . .
Zn19 Zn 0.12448(16) 0.80630(17) 0.38429(7) 0.1210(18) Uani 1 1 d . U .
Zn20 Zn 0.72437(16) 0.67140(17) 0.29151(7) 0.1165(17) Uani 1 1 d . . .
Zn21 Zn 0.26729(17) 0.66710(18) 0.37190(8) 0.1270(19) Uani 1 1 d . . .
Zn22 Zn 0.17153(19) 0.84441(17) 0.46448(7) 0.1321(19) Uani 1 1 d . U .
Zn23 Zn 0.3294(2) 0.49288(18) 0.34027(9) 0.158(2) Uani 1 1 d . U .
N33 N 0.4857(6) 0.6731(7) 0.3900(3) 0.124(11) Uiso 1 1 d . U .
Br13 Br 0.6417(10) 0.6014(10) 0.4366(4) 0.71(6) Uiso 0.25 1 d G U P
Br34 Br 0.6164(8) 0.7114(9) 0.4407(3) 0.290(18) Uiso 0.25 1 d G U P
N35 N 0.5043(7) 0.5990(7) 0.3866(3) 0.122(11) Uiso 1 1 d G . .
C36 C 0.5440(6) 0.6921(5) 0.4141(3) 0.167(18) Uiso 1 1 d G . .
H36 H 0.5363 0.7236 0.4152 0.201 Uiso 1 1 calc R . .
C37 C 0.4772(6) 0.6336(8) 0.3805(3) 0.165(18) Uiso 1 1 d G . .
H37 H 0.4549 0.6306 0.3707 0.198 Uiso 1 1 calc R . .
C38 C 0.5807(6) 0.6731(6) 0.4244(2) 0.165(17) Uiso 1 1 d G U .
C39 C 0.5194(5) 0.6626(5) 0.4022(2) 0.149(16) Uiso 1 1 d G . .
C40 C 0.5669(7) 0.5977(6) 0.4101(3) 0.163(18) Uiso 1 1 d G . .
H40 H 0.5745 0.5663 0.4085 0.196 Uiso 1 1 calc R . .
C41 C 0.5305(6) 0.6176(5) 0.4002(2) 0.153(17) Uiso 1 1 d G . .
C42 C 0.5921(7) 0.6262(7) 0.4225(3) 0.30(3) Uiso 1 1 d G U .
C288 C 0.6089(8) 0.7034(9) 0.4380(3) 0.21(7) Uiso 0.25 1 d G U P
C290 C 0.6323(9) 0.6060(9) 0.4339(4) 0.56(8) Uiso 0.25 1 d G U P
N79 N 0.2685(8) 0.6668(8) 0.4005(3) 0.146(13) Uiso 1 1 d . . .
Br1P Br 0.2159(12) 0.5008(8) 0.4230(4) 0.54(4) Uiso 0.25 1 d G U P
Br80 Br 0.2599(9) 0.5310(8) 0.4645(3) 0.254(15) Uiso 0.25 1 d G U P
N81 N 0.2979(7) 0.6880(6) 0.4290(3) 0.131(12) Uiso 1 1 d G . .
C82 C 0.2593(6) 0.6343(7) 0.4135(2) 0.19(2) Uiso 1 1 d G U .
C83 C 0.2922(7) 0.6992(7) 0.4104(3) 0.138(15) Uiso 1 1 d G . .
H83 H 0.3035 0.7266 0.4048 0.165 Uiso 1 1 calc R . .
C84 C 0.2415(8) 0.5908(7) 0.4104(3) 0.28(3) Uiso 1 1 d G U .
H84 H 0.2300 0.5821 0.3982 0.342 Uiso 1 1 calc R . .
C85 C 0.2771(5) 0.6472(6) 0.4307(2) 0.140(15) Uiso 1 1 d G U .
C86 C 0.2782(6) 0.6175(6) 0.4463(2) 0.134(14) Uiso 1 1 d G U .
H86 H 0.2914 0.6265 0.4581 0.161 Uiso 1 1 calc R . .
C87 C 0.2591(6) 0.5736(6) 0.4439(3) 0.23(2) Uiso 1 1 d G U .
C88 C 0.2410(8) 0.5603(7) 0.4259(3) 0.35(3) Uiso 1 1 d G U .
C291 C 0.2578(8) 0.5398(7) 0.4607(3) 0.26(7) Uiso 0.25 1 d G U P
C343 C 0.2207(11) 0.5120(8) 0.4236(4) 0.50(8) Uiso 0.25 1 d G U P
N89 N 0.1512(6) 0.8691(6) 0.3811(3) 0.133(12) Uiso 1 1 d . . .
Br15 Br 0.2956(9) 0.8519(9) 0.3350(4) 0.52(3) Uiso 0.25 1 d G U P
Br29 Br 0.3211(6) 0.9559(8) 0.3495(3) 0.231(12) Uiso 0.25 1 d G U P
N90 N 0.1692(6) 0.9406(6) 0.3915(2) 0.097(9) Uiso 1 1 d G . .
C91 C 0.1888(5) 0.8839(5) 0.3719(2) 0.18(2) Uiso 1 1 d G . .
C92 C 0.1996(5) 0.9272(5) 0.37803(19) 0.121(14) Uiso 1 1 d G . .
C93 C 0.1401(5) 0.9046(7) 0.3928(2) 0.089(11) Uiso 1 1 d G . .
H93 H 0.1143 0.9042 0.4011 0.107 Uiso 1 1 calc R . .
C94 C 0.2388(5) 0.9500(5) 0.3719(2) 0.161(17) Uiso 1 1 d G U .
H94 H 0.2460 0.9799 0.3763 0.193 Uiso 1 1 calc R . .
C95 C 0.2164(7) 0.8599(5) 0.3593(3) 0.20(2) Uiso 1 1 d G U .
H95 H 0.2089 0.8297 0.3553 0.243 Uiso 1 1 calc R . .
C96 C 0.2673(5) 0.9269(6) 0.3588(2) 0.23(2) Uiso 1 1 d G U .
C97 C 0.2563(6) 0.8821(6) 0.3525(3) 0.28(3) Uiso 1 1 d G U .
C294 C 0.3109(6) 0.9504(8) 0.3513(3) 0.22(4) Uiso 0.25 1 d G U P
C295 C 0.2881(9) 0.8576(8) 0.3383(4) 0.48(8) Uiso 0.25 1 d G U P
N98 N 0.2645(5) 0.6809(6) 0.5247(3) 0.072(8) Uiso 1 1 d . . .
Br9 Br 0.0848(8) 0.6368(12) 0.4877(4) 0.40(3) Uiso 0.25 1 d G U P
Br12 Br 0.1716(12) 0.5665(9) 0.4799(5) 0.54(4) Uiso 0.25 1 d G U P
N99 N 0.2049(6) 0.7278(6) 0.5309(3) 0.091(9) Uiso 1 1 d G . .
C100 C 0.2266(5) 0.6645(5) 0.5162(2) 0.150(16) Uiso 1 1 d G . .
C101 C 0.1907(5) 0.6930(5) 0.5199(2) 0.130(15) Uiso 1 1 d G . .
C102 C 0.2505(6) 0.7200(6) 0.5335(2) 0.154(17) Uiso 1 1 d G . .
H102 H 0.2702 0.7396 0.5407 0.185 Uiso 1 1 calc R . .
C103 C 0.1479(5) 0.6867(7) 0.5114(3) 0.30(4) Uiso 1 1 d G . .
H103 H 0.1234 0.7074 0.5137 0.359 Uiso 1 1 calc R . .
C104 C 0.1424(7) 0.6485(8) 0.4994(3) 0.31(3) Uiso 1 1 d G U .
C105 C 0.1796(8) 0.6185(7) 0.4959(3) 0.32(3) Uiso 1 1 d G U .
C106 C 0.2226(7) 0.6266(6) 0.5042(3) 0.31(3) Uiso 1 1 d G U .
H106 H 0.2480 0.6070 0.5018 0.377 Uiso 1 1 calc R . .
C286 C 0.0958(8) 0.6392(11) 0.4899(4) 0.40(8) Uiso 0.25 1 d G U P
C287 C 0.1731(11) 0.5765(9) 0.4830(4) 0.44(8) Uiso 0.25 1 d G U P
N117 N 0.3170(6) 0.4943(7) 0.6012(3) 0.112(10) Uiso 1 1 d . U .
Br11 Br 0.1451(7) 0.5419(9) 0.5860(4) 0.277(16) Uiso 0.25 1 d G U P
Br28 Br 0.1189(6) 0.4601(10) 0.6183(4) 0.38(2) Uiso 0.25 1 d G U P
N119 N 0.3000(7) 0.4369(6) 0.6218(3) 0.125(11) Uiso 1 1 d G U .
C120 C 0.2613(6) 0.4584(5) 0.6164(2) 0.23(3) Uiso 1 1 d G . .
C121 C 0.3334(6) 0.4596(7) 0.6121(3) 0.124(14) Uiso 1 1 d G . .
H121 H 0.3650 0.4519 0.6129 0.149 Uiso 1 1 calc R . .
C122 C 0.2716(6) 0.4928(5) 0.6040(2) 0.171(19) Uiso 1 1 d G . .
C123 C 0.2163(7) 0.4471(6) 0.6210(3) 0.22(2) Uiso 1 1 d G . .
H123 H 0.2096 0.4228 0.6296 0.262 Uiso 1 1 calc R . .
C124 C 0.1811(6) 0.4727(7) 0.6124(3) 0.33(3) Uiso 1 1 d G U .
C125 C 0.1919(6) 0.5082(6) 0.5991(2) 0.28(3) Uiso 1 1 d G U .
C126 C 0.2379(6) 0.5183(5) 0.5947(2) 0.17(2) Uiso 1 1 d G . .
H126 H 0.2456 0.5417 0.5858 0.210 Uiso 1 1 calc R . .
C281 C 0.1306(6) 0.4624(9) 0.6172(4) 0.36(4) Uiso 0.25 1 d G U P
C282 C 0.1532(7) 0.5356(8) 0.5895(3) 0.29(7) Uiso 0.25 1 d G U P
N137 N 0.4056(6) 0.7217(6) 0.5643(2) 0.108(10) Uiso 1 1 d . . .
Br14 Br 0.5635(6) 0.7696(10) 0.5315(5) 0.38(3) Uiso 0.25 1 d G U P
Br25 Br 0.5146(10) 0.7339(12) 0.4919(3) 0.53(4) Uiso 0.25 1 d G U P
N136 N 0.3734(5) 0.6943(6) 0.5371(3) 0.099(9) Uiso 1 1 d G U .
C138 C 0.4776(6) 0.7479(6) 0.5495(3) 0.152(17) Uiso 1 1 d G . .
H138 H 0.4914 0.7582 0.5611 0.183 Uiso 1 1 calc R . .
C139 C 0.4329(5) 0.7313(4) 0.5492(2) 0.120(14) Uiso 1 1 d G . .
C140 C 0.4132(5) 0.7149(5) 0.5329(2) 0.118(14) Uiso 1 1 d G . .
C141 C 0.4363(7) 0.7143(7) 0.5155(2) 0.173(19) Uiso 1 1 d G . .
H141 H 0.4224 0.7024 0.5043 0.207 Uiso 1 1 calc R . .
C142 C 0.4812(7) 0.7321(8) 0.5152(3) 0.33(3) Uiso 1 1 d G U .
C143 C 0.3698(6) 0.6988(6) 0.5564(3) 0.070(10) Uiso 1 1 d G . .
H143 H 0.3447 0.6872 0.5636 0.084 Uiso 1 1 calc R . .
C144 C 0.5016(6) 0.7489(7) 0.5320(3) 0.28(3) Uiso 1 1 d G U .
C267 C 0.5083(9) 0.7335(11) 0.4963(3) 0.46(8) Uiso 0.25 1 d G U P
C268 C 0.5507(6) 0.7683(10) 0.5313(4) 0.32(7) Uiso 0.25 1 d G U P
N167 N 0.3557(7) 0.6861(7) 0.4671(3) 0.135(12) Uiso 1 1 d . . .
Br4 Br 0.5099(10) 0.5655(13) 0.4927(5) 0.66(5) Uiso 0.25 1 d G U P
Br36 Br 0.5210(8) 0.6195(12) 0.4518(5) 0.34(2) Uiso 0.25 1 d G U P
N166 N 0.3475(7) 0.6497(8) 0.4954(3) 0.134(12) Uiso 1 1 d G U .
C168 C 0.3284(7) 0.6786(7) 0.4825(3) 0.100(12) Uiso 1 1 d G . .
H168 H 0.2990 0.6921 0.4840 0.120 Uiso 1 1 calc R . .
C169 C 0.3932(6) 0.6610(6) 0.4707(2) 0.23(2) Uiso 1 1 d G U .
C170 C 0.3883(7) 0.6390(6) 0.4878(3) 0.28(3) Uiso 1 1 d G U .
C171 C 0.4222(8) 0.6102(9) 0.4950(3) 0.37(3) Uiso 1 1 d G U .
H171 H 0.4185 0.5951 0.5070 0.446 Uiso 1 1 calc R . .
C172 C 0.4621(8) 0.6045(9) 0.4840(4) 0.47(4) Uiso 1 1 d G U .
C173 C 0.4673(7) 0.6275(8) 0.4663(3) 0.37(3) Uiso 1 1 d G U .
C174 C 0.4324(7) 0.6564(7) 0.4595(3) 0.27(3) Uiso 1 1 d G U .
H174 H 0.4354 0.6722 0.4477 0.327 Uiso 1 1 calc R . .
C263 C 0.5010(10) 0.5728(12) 0.4910(5) 0.63(8) Uiso 0.25 1 d G U P
C264 C 0.5113(8) 0.6209(11) 0.4545(4) 0.34(7) Uiso 0.25 1 d G U P
C76 C 0.3323(9) 0.8235(9) 0.5037(3) 0.38(3) Uiso 1 1 d . U .
Br1N Br 0.3786(12) 0.8259(14) 0.5227(4) 0.40(3) Uiso 0.25 1 d G U P
Br1O Br 0.2834(15) 0.8848(15) 0.5286(5) 0.64(4) Uiso 0.25 1 d G U P
N70 N 0.2353(8) 0.8121(9) 0.4619(4) 0.137(12) Uiso 1 1 d G U .
N71 N 0.3006(9) 0.7716(9) 0.4577(3) 0.167(14) Uiso 1 1 d G U .
C72 C 0.2583(9) 0.7814(8) 0.4507(3) 0.20(2) Uiso 1 1 d G U .
H72 H 0.2462 0.7684 0.4394 0.238 Uiso 1 1 calc R . .
C73 C 0.3036(7) 0.7967(7) 0.4736(3) 0.30(3) Uiso 1 1 d G U .
C74 C 0.2644(7) 0.8212(7) 0.4761(3) 0.34(3) Uiso 1 1 d G U .
C75 C 0.3387(7) 0.7967(9) 0.4873(4) 0.30(3) Uiso 1 1 d G U .
H75 H 0.3658 0.7791 0.4854 0.356 Uiso 1 1 calc R . .
C77 C 0.2914(10) 0.8490(10) 0.5063(4) 0.47(4) Uiso 1 1 d G U .
C78 C 0.2567(9) 0.8479(9) 0.4923(4) 0.45(4) Uiso 1 1 d DG U .
H78 H 0.2290 0.8648 0.4938 0.545 Uiso 1 1 calc R . .
C340 C 0.3697(11) 0.8255(13) 0.5191(4) 0.42(8) Uiso 0.25 1 d G U P
C341 C 0.2849(14) 0.8781(14) 0.5243(4) 0.60(8) Uiso 0.25 1 d G U P
Br16 Br 0.3303(10) 0.4217(15) 0.4368(5) 0.44(3) Uiso 0.25 1 d . U P
C131 C 0.4597(7) 0.4407(7) 0.4128(2) 0.30(3) Uiso 1 1 d G U .
C132 C 0.4230(8) 0.4208(8) 0.4224(3) 0.39(4) Uiso 1 1 d G U .
H132 H 0.4255 0.3912 0.4280 0.469 Uiso 1 1 calc R . .
C133 C 0.3821(8) 0.4462(10) 0.4236(3) 0.43(4) Uiso 1 1 d G U .
C134 C 0.3788(8) 0.4900(10) 0.4150(4) 0.47(4) Uiso 1 1 d G U .
C298 C 0.3404(9) 0.4265(14) 0.4342(5) 0.44(8) Uiso 0.25 1 d G U P
Br17 Br 0.3234(10) 0.5243(14) 0.4170(6) 0.60(5) Uiso 0.25 1 d G U P
C130 C 0.4563(7) 0.4826(6) 0.4044(3) 0.30(3) Uiso 1 1 d G U .
C135 C 0.4164(9) 0.5086(8) 0.4051(4) 0.39(4) Uiso 1 1 d G U .
H135 H 0.4146 0.5377 0.3990 0.472 Uiso 1 1 calc R . .
C299 C 0.3340(9) 0.5178(13) 0.4166(6) 0.56(8) Uiso 0.25 1 d G U P
N127 N 0.5005(8) 0.4222(8) 0.4086(3) 0.138(12) Uiso 1 1 d G U .
N128 N 0.4950(8) 0.4912(8) 0.3946(3) 0.115(10) Uiso 1 1 d G U .
C129 C 0.5214(7) 0.4537(9) 0.3974(3) 0.159(16) Uiso 1 1 d G U .
H129 H 0.5512 0.4500 0.3922 0.191 Uiso 1 1 calc R . .
C248 C 0.3424(6) 0.5916(7) 0.5551(3) 0.120(14) Uiso 1 1 d . . .
H248 H 0.3478 0.6172 0.5632 0.144 Uiso 1 1 calc R . .
Br5 Br 0.3167(14) 0.3942(7) 0.5214(5) 0.55(4) Uiso 0.25 1 d G U P
Br26 Br 0.3102(12) 0.4638(11) 0.4844(3) 0.37(2) Uiso 0.25 1 d G U P
N249 N 0.3359(8) 0.5955(6) 0.5360(3) 0.129(11) Uiso 1 1 d G . .
N250 N 0.3402(7) 0.5479(8) 0.5616(3) 0.120(11) Uiso 1 1 d G U .
C251 C 0.3294(5) 0.5521(6) 0.5303(3) 0.26(3) Uiso 1 1 d G U .
C252 C 0.3322(5) 0.5234(7) 0.5457(3) 0.25(2) Uiso 1 1 d G U .
C253 C 0.3287(9) 0.4759(7) 0.5438(3) 0.28(3) Uiso 1 1 d G U .
H253 H 0.3307 0.4562 0.5546 0.334 Uiso 1 1 calc R . .
C254 C 0.3221(8) 0.4585(7) 0.5252(4) 0.39(3) Uiso 1 1 d G U .
C255 C 0.3194(7) 0.4883(8) 0.5093(3) 0.37(3) Uiso 1 1 d G U .
C256 C 0.3232(8) 0.5360(8) 0.5117(3) 0.29(3) Uiso 1 1 d G U .
H256 H 0.3217 0.5564 0.5011 0.346 Uiso 1 1 calc R . .
C261 C 0.3177(13) 0.4065(7) 0.5221(5) 0.51(8) Uiso 0.25 1 d G U P
C262 C 0.3120(11) 0.4685(11) 0.4891(3) 0.38(8) Uiso 0.25 1 d G U P

loop_
_atom_site_aniso_label
_atom_site_aniso_U_11
_atom_site_aniso_U_22
_atom_site_aniso_U_33
_atom_site_aniso_U_23
_atom_site_aniso_U_13
_atom_site_aniso_U_12
Zn11 0.085(3) 0.082(3) 0.138(4) 0.010(3) -0.024(3) 0.001(3)
Zn12 0.120(4) 0.102(4) 0.110(4) 0.012(3) -0.011(3) 0.037(3)
Zn13 0.107(4) 0.069(3) 0.155(5) 0.032(3) -0.025(3) 0.000(3)
Zn14 0.096(4) 0.095(4) 0.165(5) 0.050(3) -0.009(3) -0.004(3)
Zn15 0.089(4) 0.085(4) 0.211(6) 0.017(4) 0.019(4) -0.011(3)
Zn16 0.089(4) 0.095(4) 0.194(6) 0.017(4) 0.017(4) -0.001(3)
Zn17 0.091(4) 0.104(4) 0.172(5) 0.010(4) -0.007(3) 0.003(3)
Zn18 0.108(4) 0.147(4) 0.109(4) 0.015(3) -0.004(3) 0.024(3)
Zn19 0.108(4) 0.116(4) 0.139(4) 0.010(3) -0.038(3) 0.019(3)
Zn20 0.104(4) 0.121(4) 0.124(4) 0.014(3) 0.001(3) -0.029(3)
Zn21 0.104(4) 0.127(4) 0.150(5) -0.022(4) -0.024(3) 0.026(3)
Zn22 0.154(5) 0.116(4) 0.127(4) 0.020(3) -0.015(4) 0.053(4)
Zn23 0.166(5) 0.109(4) 0.201(6) -0.059(4) -0.085(5) 0.013(4)

loop_
_atom_type_symbol
_atom_type_description
_atom_type_scat_dispersion_real
_atom_type_scat_dispersion_imag
_atom_type_scat_source
Br Br -0.7170 2.9490 'International Tables Vol C Tables 4.2.6.8 and 6.1.1.4'
C C 0.0040 0.0020 'International Tables Vol C Tables 4.2.6.8 and 6.1.1.4'
H H 0.0000 0.0000 'International Tables Vol C Tables 4.2.6.8 and 6.1.1.4'
N N 0.0080 0.0040 'International Tables Vol C Tables 4.2.6.8 and 6.1.1.4'
Zn Zn 0.2500 1.7070 'International Tables Vol C Tables 4.2.6.8 and 6.1.1.4'

loop_
_geom_angle_atom_site_label_1
_geom_angle_atom_site_label_2
_geom_angle_atom_site_label_3
_geom_angle
_geom_angle_site_symmetry_1
_geom_angle_site_symmetry_3
C62 C61 N65 108.0 . .
C62 C61 C66 120.0 . .
C66 C61 N65 132.0 . .
C61 C62 N63 108.0 . .
C61 C62 C69 120.3 . .
N63 C62 C69 131.7 . .
C62 N63 Zn16 130.1(9) . .
C64 N63 C62 108.2 . .
C64 N63 Zn16 119.3(9) . .
N63 C64 H64 126.1 . .
N63 C64 N65 107.8 . .
N65 C64 H64 126.1 . .
C61 N65 Zn18 134.8(10) . .
C64 N65 C61 108.0 . .
C64 N65 Zn18 117.2(10) . .
C61 C66 H66 120.0 . .
C61 C66 C67 120.1 . .
C67 C66 H66 120.0 . .
C66 C67 Br31 120.1 . .
C66 C67 C314 120.1 . .
C68 C67 C66 120.0 . .
C68 C67 Br31 119.9 . .
C68 C67 C314 119.9 . .
C314 C67 Br31 0.0 . .
C67 C68 C69 120.2 . .
C67 C68 Br1D 120.1 . .
C67 C68 C315 120.0 . .
C69 C68 Br1D 119.7 . .
C69 C68 C315 119.8 . .
C315 C68 Br1D 0.13(6) . .
C62 C69 C68 119.5 . .
C62 C69 H69 120.2 . .
C68 C69 H69 120.2 . .
C4 Br8 Br1G 120.1(12) . 4_465
C7 N2 C10 103.9 . .
C7 N2 Zn14 134.9(7) . 7_556
C10 N2 Zn14 121.2(7) . 7_556
C8 N3 C10 103.9 . .
C8 N3 Zn11 132.9(8) . .
C10 N3 Zn11 119.6(9) . .
C5 C4 Br8 120.1 . .
C5 C4 C278 120.0 . .
C9 C4 Br8 119.6 . .
C9 C4 C5 120.3 . .
C9 C4 C278 119.6 . .
C278 C4 Br8 0.11(6) . .
C4 C5 Br1 119.5 . .
C4 C5 C277 119.9 . .
C6 C5 Br1 119.8 . .
C6 C5 C4 120.7 . .
C6 C5 C277 119.4 . .
C277 C5 Br1 0.5 . .
C5 C6 H6 121.3 . .
C7 C6 C5 117.4 . .
C7 C6 H6 121.3 . .
N2 C7 C6 128.6 . .
N2 C7 C8 109.5 . .
C8 C7 C6 121.9 . .
N3 C8 C7 109.8 . .
N3 C8 C9 127.8 . .
C7 C8 C9 122.4 . .
C4 C9 H9 121.3 . .
C8 C9 C4 117.4 . .
C8 C9 H9 121.3 . .
N2 C10 H10 123.5 . .
N3 C10 N2 113.0 . .
N3 C10 H10 123.5 . .
C186 N184 Zn11 121.9(8) . 3_654
C188 N184 C186 104.3 . .
C188 N184 Zn11 133.5(8) . 3_654
C186 N185 Zn15 123.9(8) . .
C189 N185 C186 104.4 . .
C189 N185 Zn15 129.4(8) . .
N184 C186 N185 112.1 . .
N184 C186 H186 124.0 . .
N185 C186 H186 124.0 . .
C188 C187 H187 121.3 . .
C188 C187 C192 117.4 . .
C192 C187 H187 121.3 . .
N184 C188 C187 128.0 . .
N184 C188 C189 109.6 . .
C189 C188 C187 122.4 . .
N185 C189 C188 109.6 . .
N185 C189 C190 128.1 . .
C188 C189 C190 122.3 . .
C189 C190 H190 121.3 . .
C189 C190 C191 117.4 . .
C191 C190 H190 121.3 . .
C190 C191 C192 120.3 . .
C190 C191 Br6 119.9 . .
C190 C191 C271 119.9 . .
C192 C191 Br6 119.8 . .
C192 C191 C271 119.8 . .
C271 C191 Br6 0.0 . .
C187 C192 C191 120.3 . .
C187 C192 Br27 120.0 . .
C187 C192 C272 120.0 . .
C191 C192 Br27 119.6 . .
C191 C192 C272 119.7 . .
C272 C192 Br27 0.0 . .
C27 N24 Zn19 120.0(9) . .
C28 N24 C27 103.9 . .
C28 N24 Zn19 135.8(9) . .
C26 N25 C27 103.9 . .
C26 N25 Zn22 129.2(10) . .
C27 N25 Zn22 126.0(10) . .
N25 C26 C28 109.7 . .
N25 C26 C32 128.1 . .
C28 C26 C32 122.0 . .
N24 C27 N25 113.2 . .
N24 C27 H27 123.4 . .
N25 C27 H27 123.4 . .
N24 C28 C26 109.4 . .
N24 C28 C29 127.8 . .
C26 C28 C29 122.6 . .
C28 C29 H29 121.7 . .
C28 C29 C30 116.7 . .
C30 C29 H29 121.7 . .
C29 C30 Br33 119.9 . .
C29 C30 C332 119.8 . .
C31 C30 C29 120.9 . .
C31 C30 Br33 119.2 . .
C31 C30 C332 119.3 . .
C332 C30 Br33 0.1 . .
C30 C31 Br1K 120.0 . .
C30 C31 C333 120.0 . .
C32 C31 C30 120.5 . .
C32 C31 Br1K 119.5 . .
C32 C31 C333 119.4 . .
C333 C31 Br1K 0.08(9) . .
C26 C32 C31 117.3 . .
C26 C32 H32 121.4 . .
C31 C32 H32 121.4 . .
N241 C239 C242 109.5 . .
N241 C239 C245 128.0 . .
C242 C239 C245 122.2 . .
C242 N240 C243 103.7 . .
C242 N240 Zn11 132.2(8) . .
C243 N240 Zn11 120.9(8) . .
C239 N241 C243 104.1 . .
C239 N241 Zn13 134.0(6) . .
C243 N241 Zn13 121.7(7) . .
C239 C242 C246 122.3 . .
N240 C242 C239 109.6 . .
N240 C242 C246 128.0 . .
N240 C243 N241 113.1 . .
N240 C243 H243 123.4 . .
N241 C243 H243 123.4 . .
C245 C244 C247 120.6 . .
C245 C244 Br30 119.9 . .
C245 C244 C302 120.0 . .
C247 C244 Br30 119.5 . .
C247 C244 C302 119.4 . .
C302 C244 Br30 0.1 . .
C239 C245 C244 117.1 . .
C239 C245 H245 121.4 . .
C244 C245 H245 121.4 . .
C242 C246 H246 121.6 . .
C242 C246 C247 116.9 . .
C247 C246 H246 121.6 . .
C244 C247 Br18 119.9 . .
C244 C247 C303 119.8 . .
C246 C247 C244 120.9 . .
C246 C247 Br18 119.2 . .
C246 C247 C303 119.2 . .
C303 C247 Br18 0.1 . .
C247 Br18 Br19 144(6) . 4_465
C247 Br18 C178 148(3) . 4_465
C247 Br18 C306 150(6) . 4_465
C178 Br18 Br19 48.3(14) 4_465 4_465
C306 Br18 Br19 8.6(3) 4_465 4_465
C306 Br18 C178 39.7(16) 4_465 4_465
C54 N52 Zn20 125.2(9) . .
C60 N52 C54 104.5 . .
C60 N52 Zn20 130.2(9) . .
C54 N53 Zn15 124.6(8) . .
C59 N53 C54 103.9 . .
C59 N53 Zn15 129.0(7) . .
N52 C54 N53 114.1 . .
N52 C54 H54 122.9 . .
N53 C54 H54 122.9 . .
C56 C55 Br1O 75(6) . 3_654
C60 C55 C56 117.1 . .
C60 C55 Br1O 75(5) . 3_654
C55 C56 C57 121.3 . .
C55 C56 Br45 120.0 . .
C55 C56 C451 120.0 . .
C55 C56 Br1O 69(5) . 3_654
C57 C56 Br45 118.7 . .
C57 C56 C451 118.7 . .
C57 C56 Br1O 83(4) . 3_654
Br45 C56 Br1O 120(3) . 3_654
C451 C56 Br45 0.1 . .
C451 C56 Br1O 120(3) . 3_654
C56 C57 Br32 120.0 . .
C56 C57 C321 120.0 . .
C58 C57 C56 121.4 . .
C58 C57 Br32 118.6 . .
C58 C57 C321 118.6 . .
C321 C57 Br32 0.0 . .
C57 C58 H58 121.7 . .
C59 C58 C57 116.7 . .
C59 C58 H58 121.7 . .
N53 C59 C58 128.4 . .
N53 C59 C60 108.9 . .
C58 C59 C60 121.7 . .
N52 C60 C55 128.8 . .
N52 C60 C59 108.5 . .
N52 C60 Br1O 131(6) . 3_654
C55 C60 C59 121.7 . .
C55 C60 Br1O 70(5) . 3_654
C59 C60 Br1O 82(3) . 3_654
C57 Br32 Br1I 74.3(10) . .
C178 Br19 Br18 65(2) . 3_654
C177 N175 Zn14 121.9(8) . .
C181 N175 C177 104.6 . .
C181 N175 Zn14 133.0(8) . .
C177 N176 Zn15 121.9(8) . .
C180 N176 C177 104.5 . .
C180 N176 Zn15 132.4(8) . .
N175 C177 N176 113.9 . .
N175 C177 H177 123.1 . .
N176 C177 H177 123.1 . .
Br19 C178 Br18 66(2) . 3_654
C179 C178 Br18 106.1(10) . 3_654
C179 C178 Br19 120.0 . .
C179 C178 C183 121.7 . .
C179 C178 C306 120.0 . .
C183 C178 Br18 96.5(18) . 3_654
C183 C178 Br19 118.3 . .
C183 C178 C306 118.4 . .
C306 C178 Br18 66(2) . 3_654
C306 C178 Br19 0.1 . .
C178 C179 H179 121.5 . .
C180 C179 C178 117.0 . .
C180 C179 H179 121.5 . .
N176 C180 C179 128.5 . .
N176 C180 C181 108.7 . .
C179 C180 C181 121.6 . .
N175 C181 C180 108.3 . .
N175 C181 C182 129.1 . .
C182 C181 C180 121.4 . .
C181 C182 H182 121.3 . .
C181 C182 C183 117.3 . .
C183 C182 H182 121.3 . .
C178 C183 Br1A 120.2 . .
C178 C183 C307 120.2 . .
C182 C183 Br1A 118.9 . .
C182 C183 C178 120.9 . .
C182 C183 C307 118.9 . .
C307 C183 Br1A 0.0(15) . .
C178 C306 Br18 74(2) . 3_654
C44 Br1C Br15 66.8(8) . .
C48 N49 C50 104.1 . .
C48 N49 Zn16 129.4(8) . .
C50 N49 Zn16 124.3(8) . .
C47 N51 C50 103.9 . .
C47 N51 Zn21 133.2(8) . .
C50 N51 Zn21 122.5(8) . .
C44 C43 Br1B 119.9 . .
C44 C43 C310 119.9 . .
C45 C43 Br1B 119.5 . .
C45 C43 C44 120.6 . .
C45 C43 C310 119.5 . .
C310 C43 Br1B 0.10(8) . .
C43 C44 Br1C 120.1 . .
C43 C44 C311 120.1 . .
C46 C44 Br1C 119.3 . .
C46 C44 C43 120.6 . .
C46 C44 C311 119.4 . .
C311 C44 Br1C 0.0 . .
C43 C45 H45 121.3 . .
C48 C45 C43 117.3 . .
C48 C45 H45 121.3 . .
C44 C46 H46 121.3 . .
C47 C46 C44 117.4 . .
C47 C46 H46 121.3 . .
N51 C47 C46 128.2 . .
N51 C47 C48 109.3 . .
C48 C47 C46 122.1 . .
N49 C48 C45 127.9 . .
N49 C48 C47 109.5 . .
C47 C48 C45 122.0 . .
N49 C50 N51 113.2 . .
N49 C50 H50 123.4 . .
N51 C50 H50 123.4 . .
C223 N221 Zn23 121.0(12) . .
C228 N221 C223 104.0 . .
C228 N221 Zn23 133.4(12) . .
C223 N222 Zn21 123.1(12) . .
C224 N222 C223 103.6 . .
C224 N222 Zn21 132.0(12) . .
N221 C223 N222 113.2 . .
N221 C223 H223 123.4 . .
N222 C223 H223 123.4 . .
N222 C224 C228 109.7 . .
N222 C224 C229 128.1 . .
C228 C224 C229 122.1 . .
C226 C225 H225 121.4 . .
C228 C225 H225 121.4 . .
C228 C225 C226 117.2 . .
C225 C226 C227 120.6 . .
C225 C226 Br1Q 120.0 . .
C225 C226 C346 119.9 . .
C227 C226 Br1Q 119.4 . .
C227 C226 C346 119.4 . .
C346 C226 Br1Q 0.09(10) . .
C226 C227 Br1R 120.0 . .
C226 C227 C347 119.9 . .
C229 C227 C226 120.6 . .
C229 C227 Br1R 119.4 . .
C229 C227 C347 119.5 . .
C347 C227 Br1R 0.18(16) . .
N221 C228 C224 109.5 . .
N221 C228 C225 128.2 . .
C224 C228 C225 122.3 . .
C224 C229 C227 117.2 . .
C224 C229 H229 121.4 . .
C227 C229 H229 121.4 . .
C227 Br1R Br28 134(3) . 3_554
C227 Br1R C281 134(3) . 3_554
Br28 Br1R C281 7.6(6) 3_554 3_554
C164 Br1F Br1F 164(3) . 8_665
C159 N157 Zn22 119.2(11) . 3_654
C160 N157 C159 104.1 . .
C160 N157 Zn22 136.5(11) . 3_654
C159 N158 Zn20 118.3(10) . .
C161 N158 C159 104.6 . .
C161 N158 Zn20 133.4(10) . .
N157 C159 H159 123.6 . .
N158 C159 N157 112.8 . .
N158 C159 H159 123.6 . .
N157 C160 C161 109.5 . .
N157 C160 C165 128.2 . .
C161 C160 C165 122.3 . .
N158 C161 C160 109.0 . .
N158 C161 C162 128.9 . .
C160 C161 C162 122.0 . .
C161 C162 H162 121.2 . .
C161 C162 C163 117.5 . .
C163 C162 H162 121.2 . .
C162 C163 Br1E 119.9 . .
C162 C163 C164 120.6 . .
C162 C163 C318 120.0 . .
C164 C163 Br1E 119.5 . .
C164 C163 C318 119.5 . .
C318 C163 Br1E 0.07(6) . .
C163 C164 Br1F 120.1 . .
C163 C164 C319 120.0 . .
C165 C164 Br1F 119.2 . .
C165 C164 C163 120.7 . .
C165 C164 C319 119.3 . .
C319 C164 Br1F 0.10(8) . .
C160 C165 C164 116.9 . .
C160 C165 H165 121.6 . .
C164 C165 H165 121.6 . .
C198 Br1G Br8 153(2) . 3_654
C194 N193 Zn15 124.4(9) . .
C197 N193 C194 105.1 . .
C197 N193 Zn15 129.6(9) . .
C194 N195 C196 102.8 . .
C194 N195 Zn16 121.9(9) . .
C196 N195 Zn16 135.1(9) . .
N193 C194 N195 113.6 . .
N193 C194 H194 123.2 . .
N195 C194 H194 123.2 . .
C197 C196 N195 108.5 . .
C197 C196 C201 122.2 . .
C201 C196 N195 129.2 . .
N193 C197 C196 110.0 . .
N193 C197 C199 127.8 . .
C196 C197 C199 122.2 . .
C199 C198 Br1G 120.1 . .
C199 C198 C200 120.5 . .
C199 C198 C324 120.0 . .
C200 C198 Br1G 119.5 . .
C200 C198 C324 119.5 . .
C324 C198 Br1G 0.1 . .
C197 C199 C198 117.3 . .
C197 C199 H199 121.4 . .
C198 C199 H199 121.4 . .
C198 C200 Br1H 120.0 . .
C198 C200 C325 119.9 . .
C201 C200 Br1H 119.2 . .
C201 C200 C198 120.8 . .
C201 C200 C325 119.3 . .
C325 C200 Br1H 0.17(7) . .
C196 C201 C200 117.0 . .
C196 C201 H201 121.5 . .
C200 C201 H201 121.5 . .
C236 Br1I Br32 140.5(14) . .
C230 N231 Zn17 123.5(12) . .
C233 N231 C230 103.7 . .
C233 N231 Zn17 128.9(13) . .
C233 N232 Zn23 119.0(13) . .
C234 N232 C233 106.1 . .
C234 N232 Zn23 134.7(13) . .
C234 C230 N231 108.1 . .
C234 C230 C235 122.3 . .
C235 C230 N231 129.3 . .
N231 C233 N232 112.5 . .
N231 C233 H233 123.7 . .
N232 C233 H233 123.7 . .
N232 C234 C230 109.6 . .
N232 C234 C238 128.2 . .
C230 C234 C238 122.0 . .
C230 C235 H235 121.4 . .
C230 C235 C236 117.3 . .
C236 C235 H235 121.4 . .
C235 C236 Br1I 120.1 . .
C235 C236 C237 120.4 . .
C235 C236 C328 120.2 . .
C237 C236 Br1I 119.6 . .
C237 C236 C328 119.5 . .
C328 C236 Br1I 0.1 . .
C236 C237 Br1J 120.0 . .
C236 C237 C329 120.1 . .
C238 C237 Br1J 119.3 . .
C238 C237 C236 120.7 . .
C238 C237 C329 119.3 . .
C329 C237 Br1J 0.12(7) . .
C234 C238 C237 117.3 . .
C234 C238 H238 121.3 . .
C237 C238 H238 121.3 . .
N204 C202 C205 109.2 . .
N204 C202 C210 128.6 . .
C205 C202 C210 122.2 . .
C205 N203 C206 103.6 . .
C205 N203 Zn23 115.1(16) . .
C206 N203 Zn23 134.7(18) . .
C202 N204 C206 104.0 . .
C202 N204 Zn22 136.5(15) . 5_545
C206 N204 Zn22 119.3(15) . 5_545
C202 C205 C207 122.1 . .
N203 C205 C202 109.7 . .
N203 C205 C207 128.3 . .
N204 C206 N203 113.6 . .
C205 C207 C208 117.1 . .
C207 C208 C209 120.4 . .
C207 C208 Br1L 120.0 . .
C207 C208 C336 120.0 . .
C209 C208 Br1L 119.7 . .
C209 C208 C336 119.7 . .
C336 C208 Br1L 0.0 . .
C208 C209 Br1M 120.0 . .
C208 C209 C337 120.0 . .
C210 C209 C208 120.7 . .
C210 C209 Br1M 119.3 . .
C210 C209 C337 119.3 . .
C337 C209 Br1M 0.02(5) . .
C202 C210 C209 117.5 . .
C150 N146 Zn14 116.9(8) . .
C155 N146 C150 104.2 . .
C155 N146 Zn14 138.7(8) . .
C150 N149 Zn20 119.1(8) . .
C156 N149 C150 103.1 . .
C156 N149 Zn20 137.2(8) . .
N146 C150 N149 113.4 . .
N146 C150 H150 123.3 . .
N149 C150 H150 123.3 . .
C152 C151 H151 121.0 . .
C156 C151 H151 121.0 . .
C156 C151 C152 118.1 . .
C151 C152 Br3 118.3 . .
C151 C152 C153 120.1 . .
C151 C152 C279 120.1 . .
C153 C152 Br3 121.6 . .
C153 C152 C279 119.9 . .
C279 C152 Br3 2.5 . .
C152 C153 Br2 122.0 . .
C152 C153 C280 120.0 . .
C154 C153 Br2 117.9 . .
C154 C153 C152 120.1 . .
C154 C153 C280 119.8 . .
C280 C153 Br2 2.6 . .
C153 C154 H154 121.1 . .
C155 C154 C153 117.7 . .
C155 C154 H154 121.1 . .
N146 C155 C154 127.8 . .
N146 C155 C156 109.3 . .
C156 C155 C154 122.3 . .
N149 C156 C151 127.8 . .
N149 C156 C155 110.1 . .
C155 C156 C151 121.6 . .
C114 N107 C116 104.7 . .
C114 N107 Zn17 133.7(8) . .
C116 N107 Zn17 121.5(8) . .
C113 N109 C116 104.6 . .
C113 N109 Zn14 132.2(7) . .
C116 N109 Zn14 121.1(7) . .
C111 C110 Br7 119.9 . .
C111 C110 C275 119.9 . .
C115 C110 Br7 119.7 . .
C115 C110 C111 120.3 . .
C115 C110 C275 119.7 . .
C275 C110 Br7 0.0 . .
C110 C111 Br10 119.5 . .
C110 C111 C274 120.0 . .
C112 C111 Br10 119.7 . .
C112 C111 C110 120.9 . .
C112 C111 C274 119.2 . .
C274 C111 Br10 0.55(5) . .
C111 C112 H112 121.5 . .
C113 C112 C111 117.0 . .
C113 C112 H112 121.5 . .
N109 C113 C112 128.3 . .
N109 C113 C114 109.3 . .
C114 C113 C112 122.2 . .
N107 C114 C113 109.2 . .
N107 C114 C115 128.3 . .
C113 C114 C115 122.3 . .
C110 C115 H115 121.4 . .
C114 C115 C110 117.3 . .
C114 C115 H115 121.4 . .
N107 C116 N109 112.2 . .
N107 C116 H116 123.9 . .
N109 C116 H116 123.9 . .
C211 Br41 Br5 134(3) . 3_554
C215 N213 Zn19 125.4(9) . .
C216 N213 C215 104.2 . .
C216 N213 Zn19 128.4(9) . .
C215 N214 Zn21 119.3(9) . .
C219 N214 C215 104.0 . .
C219 N214 Zn21 136.2(9) . .
C217 C211 Br41 119.9 . .
C217 C211 C265 119.8 . .
C220 C211 Br41 119.5 . .
C220 C211 C217 120.6 . .
C220 C211 C265 119.6 . .
C265 C211 Br41 0.12(9) . .
N213 C215 N214 112.6 . .
N213 C215 H215 123.7 . .
N214 C215 H215 123.7 . .
N213 C216 C219 109.3 . .
N213 C216 C220 128.1 . .
C219 C216 C220 122.6 . .
C211 C217 Br21 122.2 . .
C211 C217 C266 120.1 . .
C218 C217 Br21 117.8 . .
C218 C217 C211 120.0 . .
C218 C217 C266 119.9 . .
C266 C217 Br21 2.2 . .
C217 C218 H218 121.3 . .
C219 C218 C217 117.4 . .
C219 C218 H218 121.3 . .
N214 C219 C216 109.9 . .
N214 C219 C218 127.9 . .
C216 C219 C218 122.1 . .
C211 C220 H220 121.4 . .
C216 C220 C211 117.2 . .
C216 C220 H220 121.4 . .
N3 Zn11 N240 116.8(8) . .
N3 Zn11 N137 110.4(8) . .
N184 Zn11 N3 102.9(8) 4_465 .
N184 Zn11 N240 106.8(8) 4_465 .
N184 Zn11 N137 114.1(8) 4_465 .
N137 Zn11 N240 106.1(8) . .
N136 Zn12 N98 110.5(7) . .
N136 Zn12 N166 109.3(8) . .
N166 Zn12 N98 105.9(8) . .
N249 Zn12 N98 114.3(9) . .
N249 Zn12 N136 105.7(9) . .
N249 Zn12 N166 111.0(10) . .
N241 Zn13 N127 108(3) . 7_556
N241 Zn13 N250 104.1(9) . .
N117 Zn13 N241 111.5(8) . .
N117 Zn13 N127 105(3) . 7_556
N117 Zn13 N250 111.0(9) . .
N250 Zn13 N127 117.2(8) . 7_556
N2 Zn14 N146 111.6(13) 7_556 .
N2 Zn14 N109 104(3) 7_556 .
N175 Zn14 N2 119(2) . 7_556
N175 Zn14 N146 105.5(8) . .
N175 Zn14 N109 107.5(8) . .
N109 Zn14 N146 109.3(7) . .
N185 Zn15 N176 118.1(8) . .
N185 Zn15 N193 107.0(8) . .
N53 Zn15 N185 107.6(8) . .
N53 Zn15 N176 104.3(8) . .
N53 Zn15 N193 112.5(8) . .
N176 Zn15 N193 107.6(8) . .
N63 Zn16 N49 104.7(8) . .
N195 Zn16 N63 116.8(9) . .
N195 Zn16 N49 119.3(9) . .
N195 Zn16 N33 105.4(9) . .
N33 Zn16 N63 102.0(9) . .
N33 Zn16 N49 107.0(8) . .
N107 Zn17 N231 113.2(10) . .
N107 Zn17 N128 109.6(9) . .
N35 Zn17 N231 108.3(10) . .
N35 Zn17 N107 107.4(8) . .
N35 Zn17 N128 109.4(9) . .
N128 Zn17 N231 108.9(11) . .
N65 Zn18 N81 103.4(9) . .
N65 Zn18 N167 111.6(10) . .
N167 Zn18 N81 107.3(9) . .
N71 Zn18 N65 106.4(11) . .
N71 Zn18 N81 116.5(11) . .
N71 Zn18 N167 111.4(11) . .
N213 Zn19 N24 118.3(8) . .
N89 Zn19 N24 104.0(8) . .
N89 Zn19 N213 104.4(8) . .
N119 Zn19 N24 112(4) 3_554 .
N119 Zn19 N213 106(4) 3_554 .
N119 Zn19 N89 112(3) 3_554 .
N52 Zn20 N158 111.2(10) . .
N52 Zn20 N149 105.1(8) . .
N158 Zn20 N149 112.6(9) . .
N99 Zn20 N52 112(5) 3_654 .
N99 Zn20 N158 103(6) 3_654 .
N99 Zn20 N149 113(5) 3_654 .
N51 Zn21 N222 108.3(9) . .
N51 Zn21 N214 111.3(8) . .
N51 Zn21 N79 104.9(9) . .
N222 Zn21 N214 108.3(10) . .
N222 Zn21 N79 118.1(10) . .
N214 Zn21 N79 105.9(9) . .
N25 Zn22 N157 117(3) . 4_465
N25 Zn22 N204 102(6) . 5
N25 Zn22 N70 96.6(10) . .
N157 Zn22 N70 112(7) 4_465 .
N204 Zn22 N157 125(10) 5 4_465
N204 Zn22 N70 100(9) 5 .
N232 Zn23 N221 105.5(11) . .
N232 Zn23 N90 108(4) . 5_545
N203 Zn23 N221 127.3(14) . .
N203 Zn23 N232 106.8(14) . .
N203 Zn23 N90 101(3) . 5_545
N90 Zn23 N221 107(2) 5_545 .
C37 N33 Zn16 122.7(8) . .
C39 N33 Zn16 132.4(8) . .
C39 N33 C37 104.8 . .
C37 N35 Zn17 125.3(9) . .
C41 N35 Zn17 129.4(9) . .
C41 N35 C37 104.9 . .
C38 C36 H36 121.5 . .
C39 C36 H36 121.5 . .
C39 C36 C38 117.0 . .
N33 C37 H37 124.0 . .
N35 C37 N33 112.0 . .
N35 C37 H37 124.0 . .
C36 C38 Br34 119.5 . .
C36 C38 C42 121.0 . .
C36 C38 C288 120.0 . .
C42 C38 Br34 119.5 . .
C42 C38 C288 119.1 . .
C288 C38 Br34 1.5 . .
N33 C39 C36 128.2 . .
N33 C39 C41 109.2 . .
C41 C39 C36 122.4 . .
C41 C40 H40 121.4 . .
C41 C40 C42 117.3 . .
C42 C40 H40 121.4 . .
N35 C41 C39 109.2 . .
N35 C41 C40 128.4 . .
C39 C41 C40 122.1 . .
C38 C42 Br13 120.2 . .
C38 C42 C290 120.3 . .
C40 C42 Br13 119.5 . .
C40 C42 C38 120.3 . .
C40 C42 C290 119.4 . .
C290 C42 Br13 0.06(5) . .
C82 N79 Zn21 132.8(10) . .
C82 N79 C83 104.2 . .
C83 N79 Zn21 121.0(10) . .
C88 Br1P Br29 140(3) . 5_545
C88 Br1P C294 140(2) . 5_545
Br29 Br1P C294 8.6(4) 5_545 5_545
C83 N81 Zn18 124.0(8) . .
C85 N81 Zn18 131.9(8) . .
C85 N81 C83 104.1 . .
N79 C82 C84 127.7 . .
N79 C82 C85 109.3 . .
C85 C82 C84 122.3 . .
N79 C83 H83 123.6 . .
N81 C83 N79 112.7 . .
N81 C83 H83 123.6 . .
C82 C84 H84 121.3 . .
C82 C84 C88 117.4 . .
C88 C84 H84 121.3 . .
N81 C85 C82 109.7 . .
N81 C85 C86 127.6 . .
C82 C85 C86 121.9 . .
C85 C86 H86 121.2 . .
C85 C86 C87 117.6 . .
C87 C86 H86 121.2 . .
C86 C87 Br80 119.9 . .
C86 C87 C88 120.3 . .
C86 C87 C291 120.1 . .
C88 C87 Br80 119.7 . .
C88 C87 C291 119.6 . .
C291 C87 Br80 2.3 . .
C84 C88 Br1P 120.1 . .
C84 C88 C87 120.5 . .
C84 C88 C343 120.1 . .
C87 C88 Br1P 119.4 . .
C87 C88 C343 119.4 . .
C343 C88 Br1P 0.0 . .
C91 N89 Zn19 131.6(8) . .
C91 N89 C93 103.8 . .
C93 N89 Zn19 122.4(9) . .
C97 Br15 Br1C 139.7(11) . .
C96 Br29 Br1P 96(2) . 5
C92 N90 Zn23 131.1(7) . 5
C92 N90 C93 103.4 . .
C93 N90 Zn23 124.3(7) . 5
N89 C91 C92 109.4 . .
N89 C91 C95 128.3 . .
C92 C91 C95 122.1 . .
N90 C92 C91 109.6 . .
N90 C92 C94 128.0 . .
C91 C92 C94 122.1 . .
N89 C93 H93 123.2 . .
N90 C93 N89 113.7 . .
N90 C93 H93 123.2 . .
C92 C94 H94 121.4 . .
C92 C94 C96 117.3 . .
C96 C94 H94 121.4 . .
C91 C95 H95 121.3 . .
C91 C95 C97 117.5 . .
C97 C95 H95 121.3 . .
C94 C96 Br29 119.9 . .
C94 C96 C97 120.6 . .
C94 C96 C294 120.0 . .
C97 C96 Br29 119.4 . .
C97 C96 C294 119.4 . .
C294 C96 Br29 0.0 . .
C95 C97 Br15 120.1 . .
C95 C97 C96 120.4 . .
C95 C97 C295 120.0 . .
C96 C97 Br15 119.5 . .
C96 C97 C295 119.6 . .
C295 C97 Br15 0.07(8) . .
C96 C294 Br1P 104.4(19) . 5
C100 N98 Zn12 127.7(8) . .
C100 N98 C102 104.6 . .
C102 N98 Zn12 127.6(8) . .
C101 N99 Zn20 129.5(9) . 4_465
C101 N99 C102 104.6 . .
C102 N99 Zn20 125.9(9) . 4_465
N98 C100 C101 109.4 . .
N98 C100 C106 128.2 . .
C101 C100 C106 122.3 . .
N99 C101 C100 109.5 . .
N99 C101 C103 128.4 . .
C100 C101 C103 121.8 . .
N98 C102 H102 124.1 . .
N99 C102 N98 111.9 . .
N99 C102 H102 124.1 . .
C101 C103 H103 121.3 . .
C101 C103 C104 117.5 . .
C104 C103 H103 121.3 . .
C103 C104 Br9 120.0 . .
C103 C104 C105 120.3 . .
C103 C104 C286 119.9 . .
C105 C104 Br9 119.6 . .
C105 C104 C286 119.8 . .
C286 C104 Br9 0.12(6) . .
C104 C105 Br12 120.1 . .
C104 C105 C287 120.1 . .
C106 C105 Br12 119.1 . .
C106 C105 C104 120.8 . .
C106 C105 C287 119.1 . .
C287 C105 Br12 0.10(10) . .
C100 C106 C105 117.2 . .
C100 C106 H106 121.4 . .
C105 C106 H106 121.4 . .
C121 N117 Zn13 117.6(9) . .
C122 N117 Zn13 138.1(8) . .
C122 N117 C121 104.0 . .
C124 Br28 Br1R 119(5) . 4_455
C120 N119 Zn19 128.0(8) . 4_455
C120 N119 C121 103.6 . .
C121 N119 Zn19 126.0(9) . 4_455
N119 C120 C122 109.7 . .
N119 C120 C123 128.1 . .
C122 C120 C123 122.0 . .
N117 C121 H121 123.4 . .
N119 C121 N117 113.2 . .
N119 C121 H121 123.4 . .
N117 C122 C120 109.5 . .
N117 C122 C126 127.9 . .
C120 C122 C126 122.3 . .
C120 C123 H123 121.2 . .
C120 C123 C124 117.6 . .
C124 C123 H123 121.2 . .
C123 C124 Br28 120.0 . .
C123 C124 C125 120.3 . .
C123 C124 C281 120.0 . .
C125 C124 Br28 119.7 . .
C125 C124 C281 119.7 . .
C281 C124 Br28 0.0 . .
C124 C125 Br11 121.8 . .
C124 C125 C282 120.0 . .
C126 C125 Br11 117.8 . .
C126 C125 C124 120.4 . .
C126 C125 C282 119.6 . .
C282 C125 Br11 2.7 . .
C122 C126 C125 117.4 . .
C122 C126 H126 121.3 . .
C125 C126 H126 121.3 . .
C124 C281 Br1R 126(4) . 4_455
C139 N137 Zn11 131.8(8) . .
C139 N137 C143 103.7 . .
C143 N137 Zn11 123.3(8) . .
C140 N136 Zn12 136.3(8) . .
C140 N136 C143 104.2 . .
C143 N136 Zn12 118.3(9) . .
C139 C138 H138 121.4 . .
C139 C138 C144 117.2 . .
C144 C138 H138 121.4 . .
N137 C139 C138 127.7 . .
N137 C139 C140 109.5 . .
C140 C139 C138 122.0 . .
N136 C140 C139 109.6 . .
N136 C140 C141 127.6 . .
C139 C140 C141 122.1 . .
C140 C141 H141 121.2 . .
C140 C141 C142 117.6 . .
C142 C141 H141 121.2 . .
C141 C142 Br25 120.2 . .
C141 C142 C144 120.4 . .
C141 C142 C267 120.1 . .
C144 C142 Br25 119.4 . .
C144 C142 C267 119.4 . .
C267 C142 Br25 0.05(6) . .
N137 C143 N136 113.0 . .
N137 C143 H143 123.5 . .
N136 C143 H143 123.5 . .
C138 C144 Br14 119.6 . .
C138 C144 C268 119.9 . .
C142 C144 Br14 119.6 . .
C142 C144 C138 120.7 . .
C142 C144 C268 119.5 . .
C268 C144 Br14 3.2 . .
C168 N167 Zn18 116.0(10) . .
C169 N167 Zn18 140.0(10) . .
C169 N167 C168 104.0 . .
C172 Br4 Br4 172(2) . 7_556
C168 N166 Zn12 120.7(11) . .
C170 N166 Zn12 128.1(10) . .
C170 N166 C168 104.1 . .
N167 C168 N166 112.9 . .
N167 C168 H168 123.6 . .
N166 C168 H168 123.6 . .
N167 C169 C170 109.7 . .
N167 C169 C174 128.2 . .
C170 C169 C174 122.2 . .
N166 C170 C169 109.4 . .
N166 C170 C171 128.6 . .
C169 C170 C171 122.0 . .
C170 C171 H171 121.4 . .
C170 C171 C172 117.2 . .
C172 C171 H171 121.4 . .
C171 C172 Br4 120.1 . .
C171 C172 C173 120.8 . .
C171 C172 C263 120.2 . .
C173 C172 Br4 119.1 . .
C173 C172 C263 119.1 . .
C263 C172 Br4 0.06(7) . .
C172 C173 Br36 120.1 . .
C172 C173 C264 120.0 . .
C174 C173 Br36 119.7 . .
C174 C173 C172 120.2 . .
C174 C173 C264 119.7 . .
C264 C173 Br36 0.1(17) . .
C169 C174 C173 117.6 . .
C169 C174 H174 121.2 . .
C173 C174 H174 121.2 . .
C75 C76 Br1N 120.0 . .
C75 C76 C77 120.7 . .
C75 C76 C340 120.0 . .
C77 C76 Br1N 119.3 . .
C77 C76 C340 119.3 . .
C340 C76 Br1N 0.04(5) . .
C55 Br1O C56 36(3) 4_465 4_465
C55 Br1O C60 35(4) 4_465 4_465
C60 Br1O C56 62(6) 4_465 4_465
C77 Br1O C55 103.4(11) . 4_465
C77 Br1O C56 119.8(15) . 4_465
C77 Br1O C60 114.3(15) . 4_465
C72 N70 Zn22 141.5(11) . .
C74 N70 Zn22 114.2(11) . .
C74 N70 C72 104.1 . .
C72 N71 Zn18 118.6(13) . .
C73 N71 Zn18 136.0(12) . .
C73 N71 C72 104.2 . .
N70 C72 H72 123.9 . .
N71 C72 N70 112.2 . .
N71 C72 H72 123.9 . .
N71 C73 C74 109.7 . .
N71 C73 C75 128.0 . .
C74 C73 C75 122.1 . .
N70 C74 C73 109.7 . .
N70 C74 C78 127.9 . .
C73 C74 C78 122.2 . .
C76 C75 H75 121.3 . .
C73 C75 C76 117.4 . .
C73 C75 H75 121.3 . .
C76 C77 Br1O 120.0 . .
C76 C77 C341 120.0 . .
C78 C77 C76 120.1 . .
C78 C77 Br1O 119.9 . .
C78 C77 C341 119.9 . .
C341 C77 Br1O 0.12(12) . .
C74 C78 C77 117.6 . .
C74 C78 H78 121.2 . .
C77 C78 H78 121.2 . .
C130 C131 C132 121.9 . .
N127 C131 C132 128.4 . .
N127 C131 C130 109.4 . .
C131 C132 H132 121.4 . .
C131 C132 C133 117.3 . .
C133 C132 H132 121.4 . .
C132 C133 Br16 120.0 . .
C132 C133 C134 120.7 . .
C132 C133 C298 120.0 . .
C134 C133 Br16 119.3 . .
C134 C133 C298 119.3 . .
C298 C133 Br16 0.05(8) . .
C133 C134 Br17 120.0 . .
C133 C134 C299 120.0 . .
C135 C134 C133 120.2 . .
C135 C134 Br17 119.8 . .
C135 C134 C299 119.8 . .
C299 C134 Br17 0.08(8) . .
C131 C130 C135 122.5 . .
N128 C130 C131 109.0 . .
N128 C130 C135 128.3 . .
C134 C135 H135 121.3 . .
C130 C135 C134 117.4 . .
C130 C135 H135 121.3 . .
C131 N127 Zn13 138.0(11) . 7_556
C131 N127 C129 104.7 . .
C129 N127 Zn13 116.7(11) . 7_556
C130 N128 Zn17 129.8(11) . .
C130 N128 C129 104.8 . .
C129 N128 Zn17 123.8(11) . .
N127 C129 N128 112.2 . .
N127 C129 H129 123.9 . .
N128 C129 H129 123.9 . .
N249 C248 H248 123.2 . .
N249 C248 N250 113.6 . .
N250 C248 H248 123.2 . .
C254 Br5 Br41 80(3) . 4_455
C248 N249 Zn12 121.6(10) . .
C251 N249 Zn12 134.1(10) . .
C251 N249 C248 103.7 . .
C248 N250 Zn13 120.0(10) . .
C252 N250 Zn13 135.1(10) . .
C252 N250 C248 103.4 . .
N249 C251 C252 109.4 . .
N249 C251 C256 128.0 . .
C252 C251 C256 122.5 . .
N250 C252 C251 109.8 . .
N250 C252 C253 128.2 . .
C251 C252 C253 121.9 . .
C252 C253 H253 121.4 . .
C252 C253 C254 117.1 . .
C254 C253 H253 121.4 . .
C253 C254 Br5 119.9 . .
C253 C254 C255 120.8 . .
C253 C254 C261 120.1 . .
C255 C254 Br5 119.3 . .
C255 C254 C261 119.1 . .
C261 C254 Br5 0.22(13) . .
C254 C255 Br26 120.0 . .
C254 C255 C262 120.0 . .
C256 C255 Br26 119.6 . .
C256 C255 C254 120.4 . .
C256 C255 C262 119.6 . .
C262 C255 Br26 0.0 . .
C251 C256 C255 117.2 . .
C251 C256 H256 121.4 . .
C255 C256 H256 121.4 . .

loop_
_geom_bond_atom_site_label_1
_geom_bond_atom_site_label_2
_geom_bond_distance
_geom_bond_site_symmetry_2
C61 C62 1.4164 .
C61 N65 1.4208 .
C61 C66 1.4180 .
C62 N63 1.4193 .
C62 C69 1.4209 .
N63 C64 1.4175 .
N63 Zn16 2.006(18) .
C64 H64 0.9500 .
C64 N65 1.4208 .
N65 Zn18 1.834(18) .
C66 H66 0.9500 .
C66 C67 1.4206 .
C67 C68 1.4140 .
C67 Br31 1.8886 .
C67 C314 1.5321 .
C68 C69 1.4268 .
C68 Br1D 1.8954 .
C68 C315 1.5422 .
C69 H69 0.9500 .
Br1 C5 1.9060 .
Br8 C4 1.8925 .
Br8 Br1G 2.52(3) 4_465
N2 C7 1.3394 .
N2 C10 1.3638 .
N2 Zn14 1.985(18) 7_556
N3 C8 1.3426 .
N3 C10 1.3514 .
N3 Zn11 1.983(17) .
C4 C5 1.4160 .
C4 C9 1.4044 .
C4 C278 1.5358 .
C5 C6 1.4065 .
C5 C277 1.5374 .
C6 H6 0.9500 .
C6 C7 1.3904 .
C7 C8 1.3632 .
C8 C9 1.3902 .
C9 H9 0.9500 .
C10 H10 0.9500 .
N184 C186 1.3598 .
N184 C188 1.3383 .
N184 Zn11 1.955(16) 3_654
N185 C186 1.3605 .
N185 C189 1.3368 .
N185 Zn15 1.986(17) .
C186 H186 0.9500 .
C187 H187 0.9500 .
C187 C188 1.3862 .
C187 C192 1.4092 .
C188 C189 1.3594 .
C189 C190 1.3890 .
C190 H190 0.9500 .
C190 C191 1.4094 .
C191 C192 1.4210 .
C191 Br6 1.8938 .
C191 C271 1.5348 .
C192 Br27 1.8961 .
C192 C272 1.5392 .
N24 C27 1.3533 .
N24 C28 1.3435 .
N24 Zn19 2.062(18) .
N25 C26 1.3409 .
N25 C27 1.3541 .
N25 Zn22 1.909(18) .
C26 C28 1.3628 .
C26 C32 1.3936 .
C27 H27 0.9500 .
C28 C29 1.3924 .
C29 H29 0.9500 .
C29 C30 1.4120 .
C30 C31 1.4110 .
C30 Br33 1.8938 .
C30 C332 1.5386 .
C31 C32 1.4065 .
C31 Br1K 1.8944 .
C31 C333 1.5336 .
C32 H32 0.9500 .
C239 N241 1.3381 .
C239 C242 1.3658 .
C239 C245 1.3915 .
N240 C242 1.3455 .
N240 C243 1.3561 .
N240 Zn11 2.032(16) .
N241 C243 1.3565 .
N241 Zn13 1.979(17) .
C242 C246 1.3933 .
C243 H243 0.9500 .
C244 C245 1.4055 .
C244 C247 1.4139 .
C244 Br30 1.8935 .
C244 C302 1.5394 .
C245 H245 0.9500 .
C246 H246 0.9500 .
C246 C247 1.4046 .
C247 Br18 1.8980 .
C247 C303 1.5394 .
Br18 Br19 2.32(5) 4_465
Br18 C178 2.30(13) 4_465
Br18 C306 2.19(5) 4_465
N52 C54 1.3602 .
N52 C60 1.3394 .
N52 Zn20 1.914(17) .
N53 C54 1.3650 .
N53 C59 1.3447 .
N53 Zn15 1.960(18) .
C54 H54 0.9500 .
C55 C56 1.4089 .
C55 C60 1.3827 .
C55 Br1O 2.24(12) 3_654
C56 C57 1.4142 .
C56 Br45 1.8864 .
C56 C451 1.5355 .
C56 Br1O 2.33(19) 3_654
C57 C58 1.4141 .
C57 Br32 1.8945 .
C57 C321 1.5357 .
C58 H58 0.9500 .
C58 C59 1.3886 .
C59 C60 1.4268 .
C60 Br1O 2.31(8) 3_654
Br32 Br1I 2.69(4) .
Br1A C183 1.8886 .
Br19 Br18 2.32(11) 3_654
Br19 C178 1.8921 .
N175 C177 1.3573 .
N175 C181 1.3411 .
N175 Zn14 1.932(17) .
N176 C177 1.3609 .
N176 C180 1.3361 .
N176 Zn15 2.010(17) .
C177 H177 0.9500 .
C178 Br18 2.30(10) 3_654
C178 C179 1.4060 .
C178 C183 1.4147 .
C178 C306 1.5293 .
C179 H179 0.9500 .
C179 C180 1.3849 .
C180 C181 1.4288 .
C181 C182 1.3860 .
C182 H182 0.9500 .
C182 C183 1.4087 .
C183 C307 1.5243 .
C306 Br18 2.19(11) 3_654
Br1B C43 1.8941 .
Br1C C44 1.9051 .
Br1C Br15 2.54(4) .
N49 C48 1.3403 .
N49 C50 1.3536 .
N49 Zn16 2.019(17) .
N51 C47 1.3465 .
N51 C50 1.3538 .
N51 Zn21 1.894(17) .
C43 C44 1.4129 .
C43 C45 1.4049 .
C43 C310 1.5405 .
C44 C46 1.4030 .
C44 C311 1.5399 .
C45 H45 0.9500 .
C45 C48 1.3895 .
C46 H46 0.9500 .
C46 C47 1.3891 .
C47 C48 1.3680 .
C50 H50 0.9500 .
N221 C223 1.3577 .
N221 C228 1.3394 .
N221 Zn23 1.99(2) .
N222 C223 1.3587 .
N222 C224 1.3437 .
N222 Zn21 1.92(2) .
C223 H223 0.9500 .
C224 C228 1.3673 .
C224 C229 1.3903 .
C225 H225 0.9500 .
C225 C226 1.4065 .
C225 C228 1.3885 .
C226 C227 1.4142 .
C226 Br1Q 1.8935 .
C226 C346 1.5360 .
C227 C229 1.4082 .
C227 Br1R 1.8859 .
C227 C347 1.5377 .
C229 H229 0.9500 .
Br1R Br28 2.18(14) 3_554
Br1R C281 2.37(14) 3_554
Br1E C163 1.8962 .
Br1F Br1F 2.32(5) 8_665
Br1F C164 1.8911 .
N157 C159 1.3518 .
N157 C160 1.3407 .
N157 Zn22 2.03(2) 3_654
N158 C159 1.3489 .
N158 C161 1.3378 .
N158 Zn20 1.94(2) .
C159 H159 0.9500 .
C160 C161 1.3665 .
C160 C165 1.3955 .
C161 C162 1.3925 .
C162 H162 0.9500 .
C162 C163 1.4053 .
C163 C164 1.4147 .
C163 C318 1.5407 .
C164 C165 1.4137 .
C164 C319 1.5373 .
C165 H165 0.9500 .
Br1G Br8 2.5(2) 3_654
Br1G C198 1.8993 .
Br1H C200 1.8951 .
N193 C194 1.3582 .
N193 C197 1.3479 .
N193 Zn15 2.031(19) .
N195 C194 1.3591 .
N195 C196 1.4133 .
N195 Zn16 1.837(19) .
C194 H194 0.9500 .
C196 C197 1.3638 .
C196 C201 1.3936 .
C197 C199 1.3916 .
C198 C199 1.4072 .
C198 C200 1.4138 .
C198 C324 1.5325 .
C199 H199 0.9500 .
C200 C201 1.4089 .
C200 C325 1.5369 .
C201 H201 0.9500 .
Br1I C236 1.8847 .
Br1J C237 1.8933 .
N231 C230 1.4146 .
N231 C233 1.3520 .
N231 Zn17 2.01(3) .
N232 C233 1.3562 .
N232 C234 1.3443 .
N232 Zn23 1.96(3) .
C230 C234 1.3604 .
C230 C235 1.3910 .
C233 H233 0.9500 .
C234 C238 1.3908 .
C235 H235 0.9500 .
C235 C236 1.4072 .
C236 C237 1.4133 .
C236 C328 1.5318 .
C237 C238 1.4064 .
C237 C329 1.5302 .
C238 H238 0.9500 .
C202 N204 1.3442 .
C202 C205 1.3727 .
C202 C210 1.3894 .
N203 C205 1.3442 .
N203 C206 1.3559 .
N203 Zn23 1.84(4) .
N204 C206 1.3523 .
N204 Zn22 1.95(4) 5_545
C205 C207 1.3916 .
C207 C208 1.4096 .
C208 C209 1.4265 .
C208 Br1L 1.8915 .
C208 C336 1.5335 .
C209 C210 1.3950 .
C209 Br1M 1.8956 .
C209 C337 1.5334 .
Br2 C153 1.9139 .
Br3 C152 1.9074 .
N146 C150 1.3519 .
N146 C155 1.3391 .
N146 Zn14 2.025(16) .
N149 C150 1.3617 .
N149 C156 1.3455 .
N149 Zn20 1.960(17) .
C150 H150 0.9500 .
C151 H151 0.9500 .
C151 C152 1.4040 .
C151 C156 1.3929 .
C152 C153 1.4262 .
C152 C279 1.5334 .
C153 C154 1.4086 .
C153 C280 1.5379 .
C154 H154 0.9500 .
C154 C155 1.3892 .
C155 C156 1.3639 .
Br7 C110 1.8991 .
Br10 C111 1.9112 .
N107 C114 1.3365 .
N107 C116 1.3504 .
N107 Zn17 1.952(15) .
N109 C113 1.3354 .
N109 C116 1.3539 .
N109 Zn14 1.997(15) .
C110 C111 1.4177 .
C110 C115 1.4071 .
C110 C275 1.5376 .
C111 C112 1.4056 .
C111 C274 1.5380 .
C112 H112 0.9500 .
C112 C113 1.3938 .
C113 C114 1.3635 .
C114 C115 1.3915 .
C115 H115 0.9500 .
C116 H116 0.9500 .
Br21 C217 1.9105 .
Br41 C211 1.8838 .
Br41 Br5 2.5(2) 3_554
N213 C215 1.3581 .
N213 C216 1.3472 .
N213 Zn19 2.009(18) .
N214 C215 1.3599 .
N214 C219 1.3429 .
N214 Zn21 1.953(18) .
C211 C217 1.4250 .
C211 C220 1.4064 .
C211 C265 1.5419 .
C215 H215 0.9500 .
C216 C219 1.3587 .
C216 C220 1.3822 .
C217 C218 1.4083 .
C217 C266 1.5350 .
C218 H218 0.9500 .
C218 C219 1.3918 .
C220 H220 0.9500 .
Zn11 N184 1.955(16) 4_465
Zn11 N137 2.026(16) .
Zn12 N98 2.070(16) .
Zn12 N136 1.965(16) .
Zn12 N166 2.06(2) .
Zn12 N249 1.903(19) .
Zn13 N117 1.922(18) .
Zn13 N127 2.03(17) 7_556
Zn13 N250 2.022(19) .
Zn14 N2 1.99(19) 7_556
Zn16 N33 2.004(19) .
Zn17 N35 1.949(18) .
Zn17 N128 1.98(2) .
Zn18 N81 1.98(2) .
Zn18 N167 1.938(19) .
Zn18 N71 1.74(2) .
Zn19 N89 2.003(17) .
Zn19 N119 2.00(11) 3_554
Zn20 N99 1.9(2) 3_654
Zn21 N79 2.000(19) .
Zn22 N157 2.0(3) 4_465
Zn22 N204 1.95(8) 5
Zn22 N70 2.09(3) .
Zn23 N90 1.99(10) 5_545
N33 C37 1.3518 .
N33 C39 1.3406 .
Br13 C42 1.8927 .
Br34 C38 1.9074 .
N35 C37 1.3510 .
N35 C41 1.3389 .
C36 H36 0.9500 .
C36 C38 1.4030 .
C36 C39 1.3933 .
C37 H37 0.9500 .
C38 C42 1.4123 .
C38 C288 1.5383 .
C39 C41 1.3588 .
C40 H40 0.9500 .
C40 C41 1.3937 .
C40 C42 1.4092 .
C42 C290 1.5353 .
N79 C82 1.3412 .
N79 C83 1.3591 .
Br1P C88 1.8924 .
Br1P Br29 2.32(12) 5_545
Br1P C294 2.38(11) 5_545
Br80 C87 1.9041 .
N81 C83 1.3513 .
N81 C85 1.3425 .
C82 C84 1.3885 .
C82 C85 1.3600 .
C83 H83 0.9500 .
C84 H84 0.9500 .
C84 C88 1.4066 .
C85 C86 1.3926 .
C86 H86 0.9500 .
C86 C87 1.4053 .
C87 C88 1.4155 .
C87 C291 1.5358 .
C88 C343 1.5352 .
N89 C91 1.3426 .
N89 C93 1.3572 .
Br15 C97 1.8983 .
Br29 Br1P 2.32(9) 5
Br29 C96 1.8959 .
N90 Zn23 1.989(18) 5
N90 C92 1.3495 .
N90 C93 1.3541 .
C91 C92 1.3711 .
C91 C95 1.3824 .
C92 C94 1.3900 .
C93 H93 0.9500 .
C94 H94 0.9500 .
C94 C96 1.4065 .
C95 H95 0.9500 .
C95 C97 1.4112 .
C96 C97 1.4148 .
C96 C294 1.5378 .
C97 C295 1.5361 .
C294 Br1P 2.38(9) 5
N98 C100 1.3419 .
N98 C102 1.3618 .
Br9 C104 1.8999 .
Br12 C105 1.8988 .
N99 Zn20 1.856(16) 4_465
N99 C101 1.3408 .
N99 C102 1.3602 .
C100 C101 1.3624 .
C100 C106 1.3918 .
C101 C103 1.3928 .
C102 H102 0.9500 .
C103 H103 0.9500 .
C103 C104 1.4066 .
C104 C105 1.4119 .
C104 C286 1.5351 .
C105 C106 1.4028 .
C105 C287 1.5364 .
C106 H106 0.9500 .
N117 C121 1.3573 .
N117 C122 1.3383 .
Br11 C125 1.9155 .
Br28 Br1R 2.2(2) 4_455
Br28 C124 1.8952 .
N119 Zn19 2.000(18) 4_455
N119 C120 1.3449 .
N119 C121 1.3565 .
C120 C122 1.3640 .
C120 C123 1.3907 .
C121 H121 0.9500 .
C122 C126 1.3914 .
C123 H123 0.9500 .
C123 C124 1.4082 .
C124 C125 1.4230 .
C124 C281 1.5381 .
C125 C126 1.4075 .
C125 C282 1.5382 .
C126 H126 0.9500 .
C281 Br1R 2.4(2) 4_455
N137 C139 1.3483 .
N137 C143 1.3572 .
Br14 C144 1.9022 .
Br25 C142 1.8979 .
N136 C140 1.3375 .
N136 C143 1.3574 .
C138 H138 0.9500 .
C138 C139 1.3931 .
C138 C144 1.4116 .
C139 C140 1.3641 .
C140 C141 1.3905 .
C141 H141 0.9500 .
C141 C142 1.4071 .
C142 C144 1.4083 .
C142 C267 1.5361 .
C143 H143 0.9500 .
C144 C268 1.5387 .
N167 C168 1.3549 .
N167 C169 1.3385 .
Br4 Br4 2.51(4) 7_556
Br4 C172 1.8980 .
Br36 C173 1.8793 .
N166 C168 1.3559 .
N166 C170 1.3408 .
C168 H168 0.9500 .
C169 C170 1.3641 .
C169 C174 1.3913 .
C170 C171 1.3917 .
C171 H171 0.9500 .
C171 C172 1.4086 .
C172 C173 1.4138 .
C172 C263 1.5436 .
C173 C174 1.4054 .
C173 C264 1.5402 .
C174 H174 0.9500 .
C76 Br1N 1.8952 .
C76 C75 1.4054 .
C76 C77 1.4168 .
C76 C340 1.5348 .
Br1O C55 2.2(2) 4_465
Br1O C56 2.3(2) 4_465
Br1O C60 2.3(2) 4_465
Br1O C77 1.8878 .
N70 C72 1.3622 .
N70 C74 1.3342 .
N71 C72 1.3569 .
N71 C73 1.3344 .
C72 H72 0.9500 .
C73 C74 1.3570 .
C73 C75 1.3971 .
C74 C78 1.3924 .
C75 H75 0.9500 .
C77 C78 1.4109 .
C77 C341 1.5309 .
C78 H78 0.9500 .
Br16 C133 1.9114 .
C131 C132 1.3915 .
C131 C130 1.3586 .
C131 N127 1.3409 .
C132 H132 0.9500 .
C132 C133 1.4075 .
C133 C134 1.4144 .
C133 C298 1.5370 .
C134 Br17 1.9032 .
C134 C135 1.4063 .
C134 C299 1.5408 .
C130 C135 1.3869 .
C130 N128 1.3433 .
C135 H135 0.9500 .
N127 Zn13 2.03(2) 7_556
N127 C129 1.3478 .
N128 C129 1.3510 .
C129 H129 0.9500 .
C248 H248 0.9500 .
C248 N249 1.3533 .
C248 N250 1.3557 .
Br5 Br41 2.54(6) 4_455
Br5 C254 1.9007 .
Br26 C255 1.9021 .
N249 C251 1.3393 .
N250 C252 1.3396 .
C251 C252 1.3671 .
C251 C256 1.3923 .
C252 C253 1.3949 .
C253 H253 0.9500 .
C253 C254 1.4081 .
C254 C255 1.4184 .
C254 C261 1.5377 .
C255 C256 1.4066 .
C255 C262 1.5382 .
C256 H256 0.9500 .

loop_
_geom_torsion_atom_site_label_1
_geom_torsion_atom_site_label_2
_geom_torsion_atom_site_label_3
_geom_torsion_atom_site_label_4
_geom_torsion
_geom_torsion_site_symmetry_1
_geom_torsion_site_symmetry_4
C61 C62 N63 C64 0.2 . .
C61 C62 N63 Zn16 162.0(14) . .
C61 C62 C69 C68 0.6 . .
C61 N65 Zn18 N81 144.9(12) . .
C61 N65 Zn18 N167 -100.0(14) . .
C61 N65 Zn18 N71 21.7(17) . .
C61 C66 C67 C68 0.1 . .
C61 C66 C67 Br31 -179.6 . .
C61 C66 C67 C314 -179.6 . .
C62 C61 N65 C64 0.1 . .
C62 C61 N65 Zn18 -179.7(18) . .
C62 C61 C66 C67 -0.4 . .
C62 N63 C64 N65 -0.1 . .
N63 C62 C69 C68 -179.5 . .
N63 C64 N65 C61 0.0 . .
N63 C64 N65 Zn18 179.9(14) . .
C64 N65 Zn18 N81 -34.9(11) . .
C64 N65 Zn18 N167 80.1(12) . .
C64 N65 Zn18 N71 -158.2(12) . .
N65 C61 C62 N63 -0.2 . .
N65 C61 C62 C69 179.7 . .
N65 C61 C66 C67 180.0 . .
N65 Zn18 N71 C72 106.6(13) . .
N65 Zn18 N71 C73 -88.1(18) . .
C66 C61 C62 N63 -179.9 . .
C66 C61 C62 C69 0.0 . .
C66 C61 N65 C64 179.8 . .
C66 C61 N65 Zn18 -0.1(18) . .
C66 C67 C68 C69 0.4 . .
C66 C67 C68 Br1D 180.0 . .
C66 C67 C68 C315 180.0 . .
C67 C68 C69 C62 -0.8 . .
C69 C62 N63 C64 -179.7 . .
C69 C62 N63 Zn16 -17.9(14) . .
Br31 C67 C68 C69 -179.8 . .
Br31 C67 C68 Br1D -0.3 . .
Br31 C67 C68 C315 -0.2 . .
Br1D C68 C69 C62 179.7 . .
C314 C67 C68 C69 -179.8 . .
C314 C67 C68 Br1D -0.3 . .
C314 C67 C68 C315 -0.3 . .
C315 C68 C69 C62 179.7 . .
Br1 C5 C6 C7 -179.1 . .
Br8 C4 C5 Br1 -0.7 . .
Br8 C4 C5 C6 -180.0 . .
Br8 C4 C5 C277 -0.3 . .
Br8 C4 C9 C8 179.6 . .
Br8 Br1G C198 C199 -24(5) 3_654 .
Br8 Br1G C198 C200 156(5) 3_654 .
Br8 Br1G C198 C324 -58(100) 3_654 .
N2 C7 C8 N3 0.0 . .
N2 C7 C8 C9 179.4 . .
N3 C8 C9 C4 179.9 . .
C4 C5 C6 C7 0.2 . .
C5 C4 C9 C8 -0.6 . .
C5 C6 C7 N2 -179.8 . .
C5 C6 C7 C8 -0.3 . .
C6 C7 C8 N3 -179.6 . .
C6 C7 C8 C9 -0.1 . .
C7 N2 C10 N3 0.2 . .
C7 C8 C9 C4 0.6 . .
C8 N3 C10 N2 -0.2 . .
C9 C4 C5 Br1 179.5 . .
C9 C4 C5 C6 0.2 . .
C9 C4 C5 C277 179.8 . .
C10 N2 C7 C6 179(100) . .
C10 N2 C7 C8 -0.1 . .
C10 N3 C8 C7 0.1 . .
C10 N3 C8 C9 -179.3 . .
C277 C5 C6 C7 -179.4 . .
C278 C4 C5 Br1 -0.8 . .
C278 C4 C5 C6 179.9 . .
C278 C4 C5 C277 -0.4 . .
C278 C4 C9 C8 179.7 . .
N184 C188 C189 N185 0.1 . .
N184 C188 C189 C190 -178.9 . .
N185 C189 C190 C191 -179.5 . .
C186 N184 C188 C187 -179.1 . .
C186 N184 C188 C189 0.2 . .
C186 N185 C189 C188 -0.4 . .
C186 N185 C189 C190 178.5 . .
C187 C188 C189 N185 179.5 . .
C187 C188 C189 C190 0.5 . .
C188 N184 C186 N185 -0.5 . .
C188 C187 C192 C191 -0.2 . .
C188 C187 C192 Br27 179.8 . .
C188 C187 C192 C272 179.8 . .
C188 C189 C190 C191 -0.7 . .
C189 N185 C186 N184 0.6 . .
C189 C190 C191 C192 0.4 . .
C189 C190 C191 Br6 -179.5 . .
C189 C190 C191 C271 -179.4 . .
C190 C191 C192 C187 0.0 . .
C190 C191 C192 Br27 180.0 . .
C190 C191 C192 C272 -180.0 . .
C192 C187 C188 N184 179.3 . .
C192 C187 C188 C189 0.0 . .
Br6 C191 C192 C187 179.9 . .
Br6 C191 C192 Br27 -0.1 . .
Br6 C191 C192 C272 -0.1 . .
C271 C191 C192 C187 179.9 . .
C271 C191 C192 Br27 -0.2 . .
C271 C191 C192 C272 -0.1 . .
N24 C28 C29 C30 -175.7 . .
N25 C26 C28 N24 0.9 . .
N25 C26 C28 C29 -174.6 . .
N25 C26 C32 C31 174.8 . .
C26 N25 C27 N24 0.6 . .
C26 C28 C29 C30 -1.1 . .
C27 N24 C28 C26 -0.4 . .
C27 N24 C28 C29 174.7 . .
C27 N25 C26 C28 -0.9 . .
C27 N25 C26 C32 -175.0 . .
C28 N24 C27 N25 -0.1 . .
C28 C26 C32 C31 1.4 . .
C28 C29 C30 C31 0.9 . .
C28 C29 C30 Br33 -179.1 . .
C28 C29 C30 C332 -179.2 . .
C29 C30 C31 C32 0.4 . .
C29 C30 C31 Br1K -179.6 . .
C29 C30 C31 C333 -179.6 . .
C30 C31 C32 C26 -1.6 . .
C32 C26 C28 N24 175.4 . .
C32 C26 C28 C29 -0.1 . .
Br33 C30 C31 C32 -179.6 . .
Br33 C30 C31 Br1K 0.4 . .
Br33 C30 C31 C333 0.4 . .
Br1K C31 C32 C26 178.4 . .
C332 C30 C31 C32 -179.5 . .
C332 C30 C31 Br1K 0.5 . .
C332 C30 C31 C333 0.4 . .
C333 C31 C32 C26 178.5 . .
C239 N241 C243 N240 0.1 . .
C239 C242 C246 C247 1.2 . .
N240 C242 C246 C247 175.4 . .
N241 C239 C242 N240 -0.8 . .
N241 C239 C242 C246 174.4 . .
N241 C239 C245 C244 -174.7 . .
C242 C239 N241 C243 0.4 . .
C242 C239 N241 Zn13 -174.0(15) . .
C242 C239 C245 C244 -0.8 . .
C242 N240 C243 N241 -0.5 . .
C242 C246 C247 C244 -0.7 . .
C242 C246 C247 Br18 178.9 . .
C242 C246 C247 C303 179.0 . .
C243 N240 C242 C239 0.8 . .
C243 N240 C242 C246 -174.1 . .
C244 C247 Br18 Br19 134(6) . 4_465
C244 C247 Br18 C178 -132(10) . 4_465
C244 C247 Br18 C306 146(7) . 4_465
C245 C239 N241 C243 174.9 . .
C245 C239 N241 Zn13 0.5(15) . .
C245 C239 C242 N240 -175.6 . .
C245 C239 C242 C246 -0.5 . .
C245 C244 C247 C246 -0.6 . .
C245 C244 C247 Br18 179.8 . .
C245 C244 C247 C303 179.7 . .
C246 C247 Br18 Br19 -46(6) . 4_465
C246 C247 Br18 C178 48(10) . 4_465
C246 C247 Br18 C306 -34(7) . 4_465
C247 C244 C245 C239 1.3 . .
Br30 C244 C245 C239 -178.8 . .
Br30 C244 C247 C246 179.5 . .
Br30 C244 C247 Br18 -0.1 . .
Br30 C244 C247 C303 -0.1 . .
Br18 Br19 C178 C179 -95.6(12) 3_654 .
Br18 Br19 C178 C183 84.6(12) 3_654 .
Br18 Br19 C178 C306 -23(100) 3_654 .
Br18 C178 C179 C180 111(3) 3_654 .
Br18 C178 C183 Br1A 67(2) 3_654 .
Br18 C178 C183 C182 -113(2) 3_654 .
Br18 C178 C183 C307 67(2) 3_654 .
C302 C244 C245 C239 -178.8 . .
C302 C244 C247 C246 179.6 . .
C302 C244 C247 Br18 -0.1 . .
C302 C244 C247 C303 -0.1 . .
C303 C247 Br18 Br19 -172(100) . 4_465
C303 C247 Br18 C178 -78(100) . 4_465
C303 C247 Br18 C306 -159(100) . 4_465
N53 C59 C60 N52 0.4 . .
N53 C59 C60 C55 169.9 . .
N53 C59 C60 Br1O -130(6) . 3_654
C54 N52 C60 C55 -168.9 . .
C54 N52 C60 C59 -0.4 . .
C54 N52 C60 Br1O 95(5) . 3_654
C54 N53 C59 C58 168.4 . .
C54 N53 C59 C60 -0.2 . .
C55 C56 C57 C58 -0.4 . .
C55 C56 C57 Br32 179.6 . .
C55 C56 C57 C321 179.6 . .
C55 Br1O C77 C76 -153(4) 4_465 .
C55 Br1O C77 C78 28(4) 4_465 .
C55 Br1O C77 C341 110(100) 4_465 .
C56 C55 C60 N52 169.3 . .
C56 C55 C60 C59 2.2 . .
C56 C55 C60 Br1O -64(5) . 3_654
C56 C57 C58 C59 2.9 . .
C56 C57 Br32 Br1I 103.2(13) . .
C56 Br1O C77 C76 173(5) 4_465 .
C56 Br1O C77 C78 -7(5) 4_465 .
C56 Br1O C77 C341 75(100) 4_465 .
C57 C58 C59 N53 -170.2 . .
C57 C58 C59 C60 -2.8 . .
C58 C57 Br32 Br1I -76.8(13) . .
C58 C59 C60 N52 -169.1 . .
C58 C59 C60 C55 0.3 . .
C58 C59 C60 Br1O 61(6) . 3_654
C59 N53 C54 N52 -0.1 . .
C60 N52 C54 N53 0.3 . .
C60 C55 C56 C57 -2.1 . .
C60 C55 C56 Br45 177.8 . .
C60 C55 C56 C451 177.8 . .
C60 C55 C56 Br1O 64(3) . 3_654
C60 Br1O C77 C76 -117(5) 4_465 .
C60 Br1O C77 C78 63(5) 4_465 .
C60 Br1O C77 C341 145(100) 4_465 .
Br32 C57 C58 C59 -177.1 . .
Br32 Br1I C236 C235 164(2) . .
Br32 Br1I C236 C237 -16(2) . .
Br32 Br1I C236 C328 -14(100) . .
C321 C57 C58 C59 -177.2 . .
C321 C57 Br32 Br1I 63(100) . .
Br45 C56 C57 C58 179.6 . .
Br45 C56 C57 Br32 -0.4 . .
Br45 C56 C57 C321 -0.3 . .
C451 C56 C57 C58 179.6 . .
C451 C56 C57 Br32 -0.4 . .
C451 C56 C57 C321 -0.4 . .
Br19 C178 C179 C180 -177.7 . .
Br19 C178 C183 Br1A 0.1 . .
Br19 C178 C183 C182 -179.7 . .
Br19 C178 C183 C307 0.1 . .
Br19 C178 C306 Br18 157(100) . 3_654
N175 C181 C182 C183 167.8 . .
N176 C180 C181 N175 1.0 . .
N176 C180 C181 C182 169.3 . .
C177 N175 C181 C180 -0.5 . .
C177 N175 C181 C182 -167.6 . .
C177 N176 C180 C179 166.7 . .
C177 N176 C180 C181 -1.1 . .
C178 C179 C180 N176 -169.0 . .
C178 C179 C180 C181 -2.6 . .
C179 C178 C183 Br1A -179.7 . .
C179 C178 C183 C182 0.5 . .
C179 C178 C183 C307 -179.7 . .
C179 C178 C306 Br18 -95.6(12) . 3_654
C179 C180 C181 N175 -167.8 . .
C179 C180 C181 C182 0.5 . .
C180 N176 C177 N175 0.8 . .
C180 C181 C182 C183 2.2 . .
C181 N175 C177 N176 -0.2 . .
C181 C182 C183 Br1A 177.5 . .
C181 C182 C183 C178 -2.6 . .
C181 C182 C183 C307 177.6 . .
C183 C178 C179 C180 2.1 . .
C183 C178 C306 Br18 84.5(12) . 3_654
C306 C178 C179 C180 -177.7 . .
C306 C178 C183 Br1A 0.2 . .
C306 C178 C183 C182 -179.6 . .
C306 C178 C183 C307 0.1 . .
Br1B C43 C44 Br1C -0.3 . .
Br1B C43 C44 C46 179.5 . .
Br1B C43 C44 C311 -0.3 . .
Br1B C43 C45 C48 -178.1 . .
Br1C C44 C46 C47 178.6 . .
Br1C Br15 C97 C95 43(2) . .
Br1C Br15 C97 C96 -137(2) . .
Br1C Br15 C97 C295 95(100) . .
N51 C47 C48 N49 -0.1 . .
N51 C47 C48 C45 -172.0 . .
C43 C44 C46 C47 -1.3 . .
C43 C45 C48 N49 -172.0 . .
C43 C45 C48 C47 -1.6 . .
C44 C43 C45 C48 1.5 . .
C44 C46 C47 N51 171.9 . .
C44 C46 C47 C48 1.3 . .
C45 C43 C44 Br1C -180.0 . .
C45 C43 C44 C46 -0.1 . .
C45 C43 C44 C311 -180.0 . .
C46 C47 C48 N49 172.1 . .
C46 C47 C48 C45 0.2 . .
C47 N51 C50 N49 -0.6 . .
C47 N51 Zn21 N222 90.2(12) . .
C47 N51 Zn21 N214 -28.7(13) . .
C47 N51 Zn21 N79 -142.7(10) . .
C48 N49 C50 N51 0.5 . .
C50 N49 C48 C45 171.1 . .
C50 N49 C48 C47 -0.3 . .
C50 N51 C47 C46 -171.2 . .
C50 N51 C47 C48 0.4 . .
C50 N51 Zn21 N222 -98.1(12) . .
C50 N51 Zn21 N214 143.0(10) . .
C50 N51 Zn21 N79 28.9(12) . .
C310 C43 C44 Br1C -0.5 . .
C310 C43 C44 C46 179.4 . .
C310 C43 C44 C311 -0.5 . .
C310 C43 C45 C48 -178.0 . .
C311 C44 C46 C47 178.6 . .
N222 C224 C228 N221 0.5 . .
N222 C224 C228 C225 178.4 . .
N222 C224 C229 C227 -177.9 . .
C223 N221 C228 C224 -0.2 . .
C223 N221 C228 C225 -177.9 . .
C223 N222 C224 C228 -0.6 . .
C223 N222 C224 C229 177.5 . .
C224 N222 C223 N221 0.5 . .
C225 C226 C227 C229 0.6 . .
C225 C226 C227 Br1R -179.5 . .
C225 C226 C227 C347 -179.7 . .
C226 C225 C228 N221 177.5 . .
C226 C225 C228 C224 0.0 . .
C226 C227 C229 C224 -0.4 . .
C226 C227 Br1R Br28 140(5) . 3_554
C226 C227 Br1R C281 151(4) . 3_554
C228 N221 C223 N222 -0.2 . .
C228 C224 C229 C227 0.0 . .
C228 C225 C226 C227 -0.4 . .
C228 C225 C226 Br1Q 179.6 . .
C228 C225 C226 C346 179.7 . .
C229 C224 C228 N221 -177.7 . .
C229 C224 C228 C225 0.1 . .
C229 C227 Br1R Br28 -40(5) . 3_554
C229 C227 Br1R C281 -29(4) . 3_554
Br1Q C226 C227 C229 -179.4 . .
Br1Q C226 C227 Br1R 0.6 . .
Br1Q C226 C227 C347 0.4 . .
Br1R C227 C229 C224 179.6 . .
Br1R Br28 C124 C123 -98(5) 4_455 .
Br1R Br28 C124 C125 82(5) 4_455 .
Br1R Br28 C124 C281 -77(100) 4_455 .
C346 C226 C227 C229 -179.5 . .
C346 C226 C227 Br1R 0.5 . .
C346 C226 C227 C347 0.3 . .
C347 C227 C229 C224 179.8 . .
C347 C227 Br1R Br28 -152(100) . 3_554
C347 C227 Br1R C281 -142(100) . 3_554
Br1E C163 C164 Br1F -0.3 . .
Br1E C163 C164 C165 179.7 . .
Br1E C163 C164 C319 -0.2 . .
Br1F Br1F C164 C163 28.5(7) 8_665 .
Br1F Br1F C164 C165 -151.5(6) 8_665 .
Br1F Br1F C164 C319 11(100) 8_665 .
Br1F C164 C165 C160 -179.9 . .
N157 C160 C161 N158 0.1 . .
N157 C160 C161 C162 -179.6 . .
N157 C160 C165 C164 179.6 . .
N158 C161 C162 C163 -179.9 . .
C159 N157 C160 C161 0.1 . .
C159 N157 C160 C165 -180.0 . .
C159 N158 C161 C160 -0.2 . .
C159 N158 C161 C162 179.4 . .
C160 N157 C159 N158 -0.2 . .
C160 C161 C162 C163 -0.3 . .
C161 N158 C159 N157 0.2 . .
C161 C160 C165 C164 -0.4 . .
C161 C162 C163 Br1E -179.6 . .
C161 C162 C163 C164 0.2 . .
C161 C162 C163 C318 -179.7 . .
C162 C163 C164 Br1F 179.9 . .
C162 C163 C164 C165 -0.1 . .
C162 C163 C164 C319 180.0 . .
C163 C164 C165 C160 0.2 . .
C165 C160 C161 N158 -179.9 . .
C165 C160 C161 C162 0.5 . .
C318 C163 C164 Br1F -0.2 . .
C318 C163 C164 C165 179.8 . .
C318 C163 C164 C319 -0.2 . .
C319 C164 C165 C160 -179.9 . .
Br1G Br8 C4 C5 -105.0(13) 4_465 .
Br1G Br8 C4 C9 74.9(13) 4_465 .
Br1G Br8 C4 C278 -68(100) 4_465 .
Br1G C198 C199 C197 -179.4 . .
Br1G C198 C200 Br1H -0.3 . .
Br1G C198 C200 C201 179.6 . .
Br1G C198 C200 C325 -0.1 . .
Br1H C200 C201 C196 179.6 . .
N193 C197 C199 C198 -177.8 . .
N195 C196 C197 N193 -0.4 . .
N195 C196 C197 C199 -178.3 . .
N195 C196 C201 C200 178.0 . .
C194 N193 C197 C196 -0.3 . .
C194 N193 C197 C199 177.5 . .
C194 N195 C196 C197 0.9 . .
C194 N195 C196 C201 -176.3 . .
C194 N195 Zn16 N63 119.2(11) . .
C194 N195 Zn16 N49 -113.2(11) . .
C194 N195 Zn16 N33 6.8(12) . .
C196 N195 C194 N193 -1.2 . .
C196 N195 Zn16 N63 -67.2(14) . .
C196 N195 Zn16 N49 60.4(15) . .
C196 N195 Zn16 N33 -180(100) . .
C196 C197 C199 C198 -0.2 . .
C197 N193 C194 N195 1.0 . .
C197 C196 C201 C200 1.1 . .
C198 C200 C201 C196 -0.4 . .
C199 C198 C200 Br1H 179.4 . .
C199 C198 C200 C201 -0.6 . .
C199 C198 C200 C325 179.6 . .
C200 C198 C199 C197 0.9 . .
C201 C196 C197 N193 177.1 . .
C201 C196 C197 C199 -0.9 . .
C324 C198 C199 C197 -179.3 . .
C324 C198 C200 Br1H -0.4 . .
C324 C198 C200 C201 179.6 . .
C324 C198 C200 C325 -0.2 . .
C325 C200 C201 C196 179.4 . .
Br1I C236 C237 Br1J -0.2 . .
Br1I C236 C237 C238 179.7 . .
Br1I C236 C237 C329 -0.4 . .
Br1J C237 C238 C234 179.0 . .
N231 C230 C234 N232 -0.6 . .
N231 C230 C234 C238 174.6 . .
N231 C230 C235 C236 -174.5 . .
N232 C234 C238 C237 175.3 . .
C230 N231 C233 N232 0.3 . .
C230 C234 C238 C237 1.0 . .
C230 C235 C236 Br1I -178.7 . .
C230 C235 C236 C237 1.2 . .
C230 C235 C236 C328 -178.7 . .
C233 N231 C230 C234 0.2 . .
C233 N231 C230 C235 174.2 . .
C233 N232 C234 C230 0.8 . .
C233 N232 C234 C238 -174.1 . .
C234 N232 C233 N231 -0.7 . .
C234 C230 C235 C236 -1.2 . .
C235 C230 C234 N232 -175.2 . .
C235 C230 C234 C238 0.1 . .
C235 C236 C237 Br1J 179.9 . .
C235 C236 C237 C238 -0.1 . .
C235 C236 C237 C329 179.8 . .
C236 C237 C238 C234 -1.0 . .
C328 C236 C237 Br1J -0.3 . .
C328 C236 C237 C238 179.7 . .
C328 C236 C237 C329 -0.4 . .
C329 C237 C238 C234 179.2 . .
C202 N204 C206 N203 0.8 . .
C202 C205 C207 C208 0.2 . .
N203 C205 C207 C208 179.1 . .
N204 C202 C205 N203 -0.2 . .
N204 C202 C205 C207 178.9 . .
N204 C202 C210 C209 -179.1 . .
C205 C202 N204 C206 -0.3 . .
C205 C202 N204 Zn22 -174(3) . 5_545
C205 C202 C210 C209 -0.7 . .
C205 N203 C206 N204 -0.9 . .
C205 N203 Zn23 N221 3(2) . .
C205 N203 Zn23 N232 -122.8(13) . .
C205 N203 Zn23 N90 125(3) . 5_545
C205 C207 C208 C209 -0.1 . .
C205 C207 C208 Br1L 179.9 . .
C205 C207 C208 C336 179.9 . .
C206 N203 C205 C202 0.6 . .
C206 N203 C205 C207 -178.4 . .
C206 N203 Zn23 N221 -143.1(19) . .
C206 N203 Zn23 N232 91(2) . .
C206 N203 Zn23 N90 -21(4) . 5_545
C207 C208 C209 C210 -0.4 . .
C207 C208 C209 Br1M 179.6 . .
C207 C208 C209 C337 179.6 . .
C208 C209 C210 C202 0.8 . .
C210 C202 N204 C206 178.2 . .
C210 C202 N204 Zn22 4(3) . 5_545
C210 C202 C205 N203 -178.9 . .
C210 C202 C205 C207 0.2 . .
Br1L C208 C209 C210 179.6 . .
Br1L C208 C209 Br1M -0.4 . .
Br1L C208 C209 C337 -0.4 . .
Br1M C209 C210 C202 -179.2 . .
C336 C208 C209 C210 179.6 . .
C336 C208 C209 Br1M -0.4 . .
C336 C208 C209 C337 -0.5 . .
C337 C209 C210 C202 -179.2 . .
Br2 C153 C154 C155 179.3 . .
Br3 C152 C153 Br2 0.2 . .
Br3 C152 C153 C154 177.9 . .
Br3 C152 C153 C280 -1.9 . .
N146 C155 C156 N149 -1.4 . .
N146 C155 C156 C151 171.0 . .
C150 N146 C155 C154 171.5 . .
C150 N146 C155 C156 0.6 . .
C150 N149 C156 C151 -170.3 . .
C150 N149 C156 C155 1.5 . .
C151 C152 C153 Br2 -177.7 . .
C151 C152 C153 C154 0.0 . .
C151 C152 C153 C280 -179.7 . .
C152 C151 C156 N149 172.9 . .
C152 C151 C156 C155 2.0 . .
C152 C153 C154 C155 1.4 . .
C153 C154 C155 N146 -171.1 . .
C153 C154 C155 C156 -1.2 . .
C154 C155 C156 N149 -172.9 . .
C154 C155 C156 C151 -0.5 . .
C155 N146 C150 N149 0.4 . .
C156 N149 C150 N146 -1.2 . .
C156 C151 C152 Br3 -179.7 . .
C156 C151 C152 C153 -1.7 . .
C156 C151 C152 C279 178.3 . .
C279 C152 C153 Br2 2.2 . .
C279 C152 C153 C154 180.0 . .
C279 C152 C153 C280 0.2 . .
C280 C153 C154 C155 -178.8 . .
Br7 C110 C111 Br10 -0.9 . .
Br7 C110 C111 C112 179.5 . .
Br7 C110 C111 C274 -0.7 . .
Br7 C110 C115 C114 -178.6 . .
Br10 C111 C112 C113 179.4 . .
N107 C114 C115 C110 -175.2 . .
N109 C113 C114 N107 0.0 . .
N109 C113 C114 C115 -175.3 . .
C110 C111 C112 C113 -1.0 . .
C111 C110 C115 C114 1.1 . .
C111 C112 C113 N109 175.2 . .
C111 C112 C113 C114 1.2 . .
C112 C113 C114 N107 175.0 . .
C112 C113 C114 C115 -0.3 . .
C113 N109 C116 N107 -0.4 . .
C113 C114 C115 C110 -0.9 . .
C114 N107 C116 N109 0.4 . .
C115 C110 C111 Br10 179.5 . .
C115 C110 C111 C112 -0.2 . .
C115 C110 C111 C274 179.7 . .
C116 N107 C114 C113 -0.3 . .
C116 N107 C114 C115 174.7 . .
C116 N109 C113 C112 -174.4 . .
C116 N109 C113 C114 0.2 . .
C274 C111 C112 C113 179.2 . .
C275 C110 C111 Br10 -0.8 . .
C275 C110 C111 C112 179.5 . .
C275 C110 C111 C274 -0.7 . .
C275 C110 C115 C114 -178.6 . .
Br21 C217 C218 C219 -179.6 . .
Br41 C211 C217 Br21 -0.2 . .
Br41 C211 C217 C218 -179.6 . .
Br41 C211 C217 C266 0.4 . .
Br41 C211 C220 C216 179.8 . .
N213 C216 C219 N214 -0.3 . .
N213 C216 C219 C218 178.7 . .
N213 C216 C220 C211 -178.0 . .
C211 C217 C218 C219 -0.2 . .
C215 N213 C216 C219 0.0 . .
C215 N213 C216 C220 178.0 . .
C215 N214 C219 C216 0.5 . .
C215 N214 C219 C218 -178.4 . .
C216 N213 C215 N214 0.3 . .
C217 C211 C220 C216 -0.3 . .
C217 C218 C219 N214 178.5 . .
C217 C218 C219 C216 -0.3 . .
C219 N214 C215 N213 -0.5 . .
C219 C216 C220 C211 -0.2 . .
C220 C211 C217 Br21 179.8 . .
C220 C211 C217 C218 0.5 . .
C220 C211 C217 C266 -179.5 . .
C220 C216 C219 N214 -178.4 . .
C220 C216 C219 C218 0.5 . .
C265 C211 C217 Br21 -0.3 . .
C265 C211 C217 C218 -179.7 . .
C265 C211 C217 C266 0.3 . .
C265 C211 C220 C216 179.9 . .
C266 C217 C218 C219 179.8 . .
Zn11 N3 C8 C7 157.6(13) . .
Zn11 N3 C8 C9 -21.8(13) . .
Zn11 N3 C10 N2 -161.4(11) . .
Zn11 N184 C186 N185 -175.5(11) 3_654 .
Zn11 N184 C188 C187 -5.1(13) 3_654 .
Zn11 N184 C188 C189 174.3(13) 3_654 .
Zn11 N240 C242 C239 159.9(13) . .
Zn11 N240 C242 C246 -14.9(12) . .
Zn11 N240 C243 N241 -162.6(10) . .
Zn11 N137 C139 C138 -1.3(14) . .
Zn11 N137 C139 C140 168.4(14) . .
Zn11 N137 C143 N136 -169.7(12) . .
Zn12 N98 C100 C101 -178.7(13) . .
Zn12 N98 C100 C106 -3.1(13) . .
Zn12 N98 C102 N99 179.3(13) . .
Zn12 N136 C140 C139 -166.8(14) . .
Zn12 N136 C140 C141 3.2(14) . .
Zn12 N136 C143 N137 170.1(11) . .
Zn12 N166 C168 N167 152.9(14) . .
Zn12 N166 C170 C169 -149.9(16) . .
Zn12 N166 C170 C171 30.3(16) . .
Zn12 N249 C251 C252 -171.3(19) . .
Zn12 N249 C251 C256 12.1(19) . .
Zn13 N241 C243 N240 175.4(13) . .
Zn13 N117 C121 N119 174.4(12) . .
Zn13 N117 C122 C120 -173.0(16) . .
Zn13 N117 C122 C126 12.8(16) . .
Zn13 N127 C129 N128 173.2(15) 7_556 .
Zn13 N250 C252 C251 -165.5(17) . .
Zn13 N250 C252 C253 11.8(17) . .
Zn14 N2 C7 C6 0.6(16) 7_556 .
Zn14 N2 C7 C8 -178.9(16) 7_556 .
Zn14 N2 C10 N3 179.2(13) 7_556 .
Zn14 N175 C177 N176 -173.3(13) . .
Zn14 N175 C181 C180 171.5(15) . .
Zn14 N175 C181 C182 4.4(15) . .
Zn14 N146 C150 N149 175.2(11) . .
Zn14 N146 C155 C154 -1.5(16) . .
Zn14 N146 C155 C156 -172.4(16) . .
Zn14 N109 C113 C112 -11.2(12) . .
Zn14 N109 C113 C114 163.3(12) . .
Zn14 N109 C116 N107 -165.8(10) . .
Zn15 N185 C186 N184 -163.7(13) . .
Zn15 N185 C189 C188 162.7(14) . .
Zn15 N185 C189 C190 -18.4(14) . .
Zn15 N53 C54 N52 163.4(14) . .
Zn15 N53 C59 C58 5.9(15) . .
Zn15 N53 C59 C60 -162.7(15) . .
Zn15 N176 C177 N175 169.8(11) . .
Zn15 N176 C180 C179 -0.6(13) . .
Zn15 N176 C180 C181 -168.4(13) . .
Zn15 N193 C194 N195 171.0(14) . .
Zn15 N193 C197 C196 -169.6(15) . .
Zn15 N193 C197 C199 8.2(15) . .
Zn16 N63 C64 N65 -164.2(13) . .
Zn16 N49 C48 C45 7.8(14) . .
Zn16 N49 C48 C47 -163.6(14) . .
Zn16 N49 C50 N51 164.9(13) . .
Zn16 N195 C194 N193 174.2(13) . .
Zn16 N195 C196 C197 -173.6(16) . .
Zn16 N195 C196 C201 9.2(16) . .
Zn16 N33 C37 N35 176.6(14) . .
Zn16 N33 C39 C36 -2.4(16) . .
Zn16 N33 C39 C41 -176.2(16) . .
Zn17 N231 C230 C234 -159.3(19) . .
Zn17 N231 C230 C235 14.8(19) . .
Zn17 N231 C233 N232 158.2(19) . .
Zn17 N107 C114 C113 176.1(14) . .
Zn17 N107 C114 C115 -9.0(14) . .
Zn17 N107 C116 N109 -176.5(12) . .
Zn17 N35 C37 N33 -173.5(13) . .
Zn17 N35 C41 C39 172.6(14) . .
Zn17 N35 C41 C40 -1.2(14) . .
Zn17 N128 C129 N127 -166.4(16) . .
Zn18 N81 C83 N79 179.4(14) . .
Zn18 N81 C85 C82 -179.1(16) . .
Zn18 N81 C85 C86 -8.6(16) . .
Zn18 N167 C168 N166 179.6(15) . .
Zn18 N167 C169 C170 -180(2) . .
Zn18 N167 C169 C174 0(2) . .
Zn18 N71 C72 N70 169.9(18) . .
Zn18 N71 C73 C74 -167(2) . .
Zn18 N71 C73 C75 8(2) . .
Zn19 N24 C27 N25 175.3(13) . .
Zn19 N24 C28 C26 -174.7(17) . .
Zn19 N24 C28 C29 0.4(17) . .
Zn19 N213 C215 N214 165.5(13) . .
Zn19 N213 C216 C219 -164.6(14) . .
Zn19 N213 C216 C220 13.4(14) . .
Zn19 N89 C91 C92 -163.3(14) . .
Zn19 N89 C91 C95 11.5(14) . .
Zn19 N89 C93 N90 164.6(12) . .
Zn19 N119 C120 C122 -163.2(13) 4_455 .
Zn19 N119 C120 C123 11.8(13) 4_455 .
Zn19 N119 C121 N117 164.1(12) 4_455 .
Zn20 N52 C54 N53 -177.3(13) . .
Zn20 N52 C60 C55 8.5(14) . .
Zn20 N52 C60 C59 177.0(14) . .
Zn20 N52 C60 Br1O -87(5) . 3_654
Zn20 N158 C159 N157 -160.9(17) . .
Zn20 N158 C161 C160 157(2) . .
Zn20 N158 C161 C162 -24(2) . .
Zn20 N149 C150 N146 -173.9(11) . .
Zn20 N149 C156 C151 0.3(14) . .
Zn20 N149 C156 C155 172.1(14) . .
Zn20 N99 C101 C100 -176.8(15) 4_465 .
Zn20 N99 C101 C103 9.1(15) 4_465 .
Zn20 N99 C102 N98 176.7(15) 4_465 .
Zn21 N51 C47 C46 1.5(14) . .
Zn21 N51 C47 C48 173.1(14) . .
Zn21 N51 C50 N49 -174.3(12) . .
Zn21 N222 C223 N221 168.9(16) . .
Zn21 N222 C224 C228 -167.5(19) . .
Zn21 N222 C224 C229 10.6(19) . .
Zn21 N214 C215 N213 172.4(13) . .
Zn21 N214 C219 C216 -170.6(16) . .
Zn21 N214 C219 C218 10.5(16) . .
Zn21 N79 C82 C84 -7.0(16) . .
Zn21 N79 C82 C85 163.4(16) . .
Zn21 N79 C83 N81 -165.9(13) . .
Zn22 N25 C26 C28 168.6(16) . .
Zn22 N25 C26 C32 -5.5(16) . .
Zn22 N25 C27 N24 -169.3(16) . .
Zn22 N157 C159 N158 -176.8(15) 3_654 .
Zn22 N157 C160 C161 175.7(19) 3_654 .
Zn22 N157 C160 C165 -4.3(19) 3_654 .
Zn22 N204 C206 N203 176(2) 5_545 .
Zn22 N70 C72 N71 -175(2) . .
Zn22 N70 C74 C73 176.5(15) . .
Zn22 N70 C74 C78 1.9(15) . .
Zn23 N221 C223 N222 167.2(18) . .
Zn23 N221 C228 C224 -165(2) . .
Zn23 N221 C228 C225 17(2) . .
Zn23 N232 C233 N231 -175.8(18) . .
Zn23 N232 C234 C230 175(2) . .
Zn23 N232 C234 C238 0(2) . .
Zn23 N203 C205 C202 -155(2) . .
Zn23 N203 C205 C207 26(2) . .
Zn23 N203 C206 N204 148(3) . .
Zn23 N90 C92 C91 166.8(14) 5 .
Zn23 N90 C92 C94 -7.8(14) 5 .
Zn23 N90 C93 N89 -168.0(13) 5 .
N33 C39 C41 N35 0.7 . .
N33 C39 C41 C40 174.9 . .
Br34 C38 C42 Br13 1.6 . .
Br34 C38 C42 C40 -178.1 . .
Br34 C38 C42 C290 1.6 . .
C36 C38 C42 Br13 -179.9 . .
C36 C38 C42 C40 0.4 . .
C36 C38 C42 C290 -179.9 . .
C36 C39 C41 N35 -173.6 . .
C36 C39 C41 C40 0.7 . .
C37 N33 C39 C36 173.0 . .
C37 N33 C39 C41 -0.8 . .
C37 N35 C41 C39 -0.3 . .
C37 N35 C41 C40 -174.0 . .
C38 C36 C39 N33 -174.4 . .
C38 C36 C39 C41 -1.3 . .
C39 N33 C37 N35 0.6 . .
C39 C36 C38 Br34 179.3 . .
C39 C36 C38 C42 0.8 . .
C39 C36 C38 C288 -179.1 . .
C41 N35 C37 N33 -0.2 . .
C41 C40 C42 Br13 179.2 . .
C41 C40 C42 C38 -1.0 . .
C41 C40 C42 C290 179.2 . .
C42 C40 C41 N35 173.6 . .
C42 C40 C41 C39 0.5 . .
C288 C38 C42 Br13 0.0 . .
C288 C38 C42 C40 -179.8 . .
C288 C38 C42 C290 0.0 . .
N79 C82 C84 C88 171.1 . .
N79 C82 C85 N81 -0.1 . .
N79 C82 C85 C86 -171.3 . .
Br1P Br29 C96 C94 -79.6(11) 5 .
Br1P Br29 C96 C97 100.2(11) 5 .
Br1P Br29 C96 C294 124(100) 5 .
Br80 C87 C88 Br1P 2.1 . .
Br80 C87 C88 C84 -177.9 . .
Br80 C87 C88 C343 2.1 . .
N81 Zn18 N71 C72 -8.0(16) . .
N81 Zn18 N71 C73 157.2(15) . .
N81 C85 C86 C87 -171.3 . .
C82 N79 C83 N81 -0.3 . .
C82 C84 C88 Br1P 178.6 . .
C82 C84 C88 C87 -1.4 . .
C82 C84 C88 C343 178.6 . .
C82 C85 C86 C87 -1.8 . .
C83 N79 C82 C84 -170.2 . .
C83 N79 C82 C85 0.2 . .
C83 N81 C85 C82 -0.1 . .
C83 N81 C85 C86 170.5 . .
C84 C82 C85 N81 170.9 . .
C84 C82 C85 C86 -0.3 . .
C85 N81 C83 N79 0.2 . .
C85 C82 C84 C88 1.8 . .
C85 C86 C87 Br80 179.5 . .
C85 C86 C87 C88 2.2 . .
C85 C86 C87 C291 -178.0 . .
C86 C87 C88 Br1P 179.4 . .
C86 C87 C88 C84 -0.6 . .
C86 C87 C88 C343 179.4 . .
C291 C87 C88 Br1P -0.5 . .
C291 C87 C88 C84 179.5 . .
C291 C87 C88 C343 -0.5 . .
N89 C91 C92 N90 0.8 . .
N89 C91 C92 C94 175.7 . .
N89 C91 C95 C97 -175.5 . .
Br29 Br1P C88 C84 -3(4) 5_545 .
Br29 Br1P C88 C87 177(4) 5_545 .
Br29 Br1P C88 C343 -70(100) 5_545 .
Br29 C96 C97 Br15 0.3 . .
Br29 C96 C97 C95 -179.9 . .
Br29 C96 C97 C295 0.3 . .
Br29 C96 C294 Br1P -56(100) . 5
N90 C92 C94 C96 174.4 . .
C91 N89 C93 N90 -0.5 . .
C91 C92 C94 C96 0.4 . .
C91 C95 C97 Br15 -179.2 . .
C91 C95 C97 C96 0.9 . .
C91 C95 C97 C295 -179.3 . .
C92 N90 C93 N89 1.0 . .
C92 C91 C95 C97 -1.2 . .
C92 C94 C96 Br29 179.2 . .
C92 C94 C96 C97 -0.6 . .
C92 C94 C96 C294 179.2 . .
C93 N89 C91 C92 -0.2 . .
C93 N89 C91 C95 174.7 . .
C93 N90 C92 C91 -1.0 . .
C93 N90 C92 C94 -175.6 . .
C94 C96 C97 Br15 -179.9 . .
C94 C96 C97 C95 0.0 . .
C94 C96 C97 C295 -179.8 . .
C94 C96 C294 Br1P -79.6(11) . 5
C95 C91 C92 N90 -174.5 . .
C95 C91 C92 C94 0.5 . .
C97 C96 C294 Br1P 100.2(11) . 5
C294 Br1P C88 C84 10(4) 5_545 .
C294 Br1P C88 C87 -170(4) 5_545 .
C294 Br1P C88 C343 -57(100) 5_545 .
C294 C96 C97 Br15 0.3 . .
C294 C96 C97 C95 -179.9 . .
C294 C96 C97 C295 0.3 . .
N98 C100 C101 N99 -0.5 . .
N98 C100 C101 C103 174.1 . .
N98 C100 C106 C105 -175.2 . .
Br9 C104 C105 Br12 -0.8 . .
Br9 C104 C105 C106 179.3 . .
Br9 C104 C105 C287 -0.7 . .
Br12 C105 C106 C100 -178.5 . .
N99 C101 C103 C104 175.8 . .
C100 N98 C102 N99 0.9 . .
C100 C101 C103 C104 2.4 . .
C101 N99 C102 N98 -1.2 . .
C101 C100 C106 C105 -0.1 . .
C101 C103 C104 Br9 178.8 . .
C101 C103 C104 C105 -1.0 . .
C101 C103 C104 C286 178.8 . .
C102 N98 C100 C101 -0.2 . .
C102 N98 C100 C106 175.4 . .
C102 N99 C101 C100 1.0 . .
C102 N99 C101 C103 -173.1 . .
C103 C104 C105 Br12 179.1 . .
C103 C104 C105 C106 -0.8 . .
C103 C104 C105 C287 179.2 . .
C104 C105 C106 C100 1.4 . .
C106 C100 C101 N99 -176.4 . .
C106 C100 C101 C103 -1.8 . .
C286 C104 C105 Br12 -0.8 . .
C286 C104 C105 C106 179.3 . .
C286 C104 C105 C287 -0.7 . .
C287 C105 C106 C100 -178.6 . .
N117 C122 C126 C125 175.2 . .
Br11 C125 C126 C122 -178.3 . .
Br28 C124 C125 Br11 -3.2 . .
Br28 C124 C125 C126 179.3 . .
Br28 C124 C125 C282 -0.8 . .
Br28 C124 C281 Br1R 103(100) . 4_455
N119 C120 C122 N117 -0.3 . .
N119 C120 C122 C126 174.3 . .
N119 C120 C123 C124 -174.9 . .
C120 N119 C121 N117 0.6 . .
C120 C122 C126 C125 1.6 . .
C120 C123 C124 Br28 -178.7 . .
C120 C123 C124 C125 1.4 . .
C120 C123 C124 C281 -178.7 . .
C121 N117 C122 C120 0.6 . .
C121 N117 C122 C126 -173.6 . .
C121 N119 C120 C122 -0.2 . .
C121 N119 C120 C123 174.8 . .
C122 N117 C121 N119 -0.8 . .
C122 C120 C123 C124 -0.5 . .
C123 C120 C122 N117 -175.6 . .
C123 C120 C122 C126 -1.0 . .
C123 C124 C125 Br11 176.7 . .
C123 C124 C125 C126 -0.8 . .
C123 C124 C125 C282 179.1 . .
C123 C124 C281 Br1R -98(5) . 4_455
C124 C125 C126 C122 -0.7 . .
C125 C124 C281 Br1R 82(5) . 4_455
C281 C124 C125 Br11 -3.2 . .
C281 C124 C125 C126 179.3 . .
C281 C124 C125 C282 -0.8 . .
C282 C125 C126 C122 179.4 . .
N137 C139 C140 N136 -0.5 . .
N137 C139 C140 C141 -171.2 . .
Br25 C142 C144 Br14 -3.7 . .
Br25 C142 C144 C138 -179.8 . .
Br25 C142 C144 C268 0.0 . .
N136 C140 C141 C142 -169.9 . .
C138 C139 C140 N136 169.8 . .
C138 C139 C140 C141 -0.8 . .
C139 N137 C143 N136 -0.6 . .
C139 C138 C144 Br14 -178.3 . .
C139 C138 C144 C142 -2.1 . .
C139 C138 C144 C268 178.0 . .
C139 C140 C141 C142 -1.0 . .
C140 N136 C143 N137 0.3 . .
C140 C141 C142 Br25 -178.6 . .
C140 C141 C142 C144 1.3 . .
C140 C141 C142 C267 -178.6 . .
C141 C142 C144 Br14 176.5 . .
C141 C142 C144 C138 0.3 . .
C141 C142 C144 C268 -179.8 . .
C143 N137 C139 C138 -169.0 . .
C143 N137 C139 C140 0.7 . .
C143 N136 C140 C139 0.1 . .
C143 N136 C140 C141 170.1 . .
C144 C138 C139 N137 170.9 . .
C144 C138 C139 C140 2.4 . .
C267 C142 C144 Br14 -3.6 . .
C267 C142 C144 C138 -179.8 . .
C267 C142 C144 C268 0.1 . .
N167 Zn18 N71 C72 -131.5(12) . .
N167 Zn18 N71 C73 34(2) . .
N167 C169 C170 N166 -0.3 . .
N167 C169 C170 C171 179.6 . .
N167 C169 C174 C173 -179.3 . .
Br4 C172 C173 Br36 -0.3 . .
Br4 C172 C173 C174 179.8 . .
Br4 C172 C173 C264 -0.2 . .
Br36 C173 C174 C169 179.8 . .
N166 C170 C171 C172 179.6 . .
C168 N167 C169 C170 0.3 . .
C168 N167 C169 C174 -179.9 . .
C168 N166 C170 C169 0.1 . .
C168 N166 C170 C171 -179.7 . .
C169 N167 C168 N166 -0.3 . .
C169 C170 C171 C172 -0.2 . .
C170 N166 C168 N167 0.1 . .
C170 C169 C174 C173 0.5 . .
C170 C171 C172 Br4 -179.5 . .
C170 C171 C172 C173 0.5 . .
C170 C171 C172 C263 -179.5 . .
C171 C172 C173 Br36 179.7 . .
C171 C172 C173 C174 -0.2 . .
C171 C172 C173 C264 179.8 . .
C172 C173 C174 C169 -0.3 . .
C174 C169 C170 N166 179.9 . .
C174 C169 C170 C171 -0.3 . .
C263 C172 C173 Br36 -0.3 . .
C263 C172 C173 C174 179.7 . .
C263 C172 C173 C264 -0.3 . .
C264 C173 C174 C169 179.7 . .
C76 C77 C78 C74 -0.1 . .
Br1N C76 C75 C73 -179.2 . .
Br1N C76 C77 Br1O -0.2 . .
Br1N C76 C77 C78 179.6 . .
Br1N C76 C77 C341 0.0 . .
Br1O C55 C56 C57 -67(3) 3_654 .
Br1O C55 C56 Br45 113(3) 3_654 .
Br1O C55 C56 C451 113(3) 3_654 .
Br1O C55 C60 N52 -126(5) 3_654 .
Br1O C55 C60 C59 67(5) 3_654 .
Br1O C56 C57 C58 -60(4) 3_654 .
Br1O C56 C57 Br32 120(4) 3_654 .
Br1O C56 C57 C321 120(4) 3_654 .
Br1O C77 C78 C74 179.7 . .
N70 C74 C78 C77 174.2 . .
N71 C73 C74 N70 0.4 . .
N71 C73 C74 C78 175.3 . .
N71 C73 C75 C76 -174.9 . .
C72 N70 C74 C73 -0.1 . .
C72 N70 C74 C78 -174.7 . .
C72 N71 C73 C74 -0.5 . .
C72 N71 C73 C75 174.3 . .
C73 N71 C72 N70 0.4 . .
C73 C74 C78 C77 0.2 . .
C74 N70 C72 N71 -0.2 . .
C74 C73 C75 C76 -0.7 . .
C75 C76 C77 Br1O 179.8 . .
C75 C76 C77 C78 -0.5 . .
C75 C76 C77 C341 179.9 . .
C75 C73 C74 N70 -174.8 . .
C75 C73 C74 C78 0.2 . .
C77 C76 C75 C73 0.8 . .
C340 C76 C75 C73 -179.3 . .
C340 C76 C77 Br1O -0.1 . .
C340 C76 C77 C78 179.6 . .
C340 C76 C77 C341 0.0 . .
C341 C77 C78 C74 179.5 . .
Br16 C133 C134 Br17 0.9 . .
Br16 C133 C134 C135 -179.4 . .
Br16 C133 C134 C299 1.0 . .
C131 C132 C133 Br16 -179.4 . .
C131 C132 C133 C134 0.7 . .
C131 C132 C133 C298 -179.5 . .
C131 C130 C135 C134 0.6 . .
C131 C130 N128 Zn17 165.0(17) . .
C131 C130 N128 C129 -0.2 . .
C131 N127 C129 N128 0.2 . .
C132 C131 C130 C135 0.6 . .
C132 C131 C130 N128 -174.1 . .
C132 C131 N127 Zn13 3(2) . 7_556
C132 C131 N127 C129 173.7 . .
C132 C133 C134 Br17 -179.2 . .
C132 C133 C134 C135 0.5 . .
C132 C133 C134 C299 -179.1 . .
C133 C134 C135 C130 -1.1 . .
C298 C133 C134 Br17 0.9 . .
C298 C133 C134 C135 -179.4 . .
C298 C133 C134 C299 1.0 . .
Br17 C134 C135 C130 178.6 . .
C130 C131 C132 C133 -1.2 . .
C130 C131 N127 Zn13 -171(2) . 7_556
C130 C131 N127 C129 -0.3 . .
C130 N128 C129 N127 0.0 . .
C135 C130 N128 Zn17 -9.2(17) . .
C135 C130 N128 C129 -174.5 . .
C299 C134 C135 C130 178.5 . .
N127 C131 C132 C133 -174.5 . .
N127 C131 C130 C135 175.0 . .
N127 C131 C130 N128 0.4 . .
N128 C130 C135 C134 174.2 . .
C248 N249 C251 C252 -0.2 . .
C248 N249 C251 C256 -176.8 . .
C248 N250 C252 C251 -0.3 . .
C248 N250 C252 C253 177.1 . .
Br5 Br41 C211 C217 -83(6) 3_554 .
Br5 Br41 C211 C220 97(6) 3_554 .
Br5 Br41 C211 C265 -25(100) 3_554 .
Br5 C254 C255 Br26 0.1 . .
Br5 C254 C255 C256 180.0 . .
Br5 C254 C255 C262 0.1 . .
Br26 C255 C256 C251 179.4 . .
N249 C248 N250 Zn13 168.2(14) . .
N249 C248 N250 C252 0.2 . .
N249 C251 C252 N250 0.3 . .
N249 C251 C252 C253 -177.3 . .
N249 C251 C256 C255 176.9 . .
N250 C248 N249 Zn12 172.5(16) . .
N250 C248 N249 C251 0.0 . .
N250 C252 C253 C254 -177.2 . .
C251 C252 C253 C254 -0.1 . .
C252 C251 C256 C255 0.7 . .
C252 C253 C254 Br5 -179.7 . .
C252 C253 C254 C255 0.3 . .
C252 C253 C254 C261 -179.7 . .
C253 C254 C255 Br26 -179.8 . .
C253 C254 C255 C256 0.0 . .
C253 C254 C255 C262 -179.9 . .
C254 C255 C256 C251 -0.5 . .
C256 C251 C252 N250 177.2 . .
C256 C251 C252 C253 -0.4 . .
C261 C254 C255 Br26 0.2 . .
C261 C254 C255 C256 -180.0 . .
C261 C254 C255 C262 0.2 . .
C262 C255 C256 C251 179.4 . .

loop_
_smtbx_masks_void_nr
_smtbx_masks_void_average_x
_smtbx_masks_void_average_y
_smtbx_masks_void_average_z
_smtbx_masks_void_volume
_smtbx_masks_void_count_electrons
1 -0.430 0.894 0.000 4767.2 1398.7
2 -0.614 -0.135 0.250 4767.2 1398.1
3 -0.788 -0.449 0.500 4767.2 1402.9
4 -0.169 -0.719 0.750 4767.2 1404.6
5 0.146 0.692 0.097 125.5 64.2
6 0.192 0.354 0.347 125.5 64.8
7 0.308 0.854 0.403 125.5 62.8
8 0.354 0.192 0.653 125.5 63.0
9 0.646 0.808 0.153 125.5 63.5
10 0.692 0.146 0.903 125.5 63.3
11 0.808 0.646 0.847 125.5 63.8
12 0.854 0.308 0.597 125.5 64.1
